data_4133179
loop_
_publ_author_name
'Rajabimoghadam, Khashayar'
'Darwish, Yousef'
'Bashir, Umyeena'
'Pitman, Dylan'
'Eichelberger, Sidney'
'Siegler, Maxime A.'
'Swart, Marcel'
'Garcia-Bosch, Isaac'

_publ_section_title
;
 Catalytic Aerobic Oxidation of Alcohols by Copper Complexes Bearing
 Redox-Active Ligands with Tunable H-Bonding Groups.
;
_journal_issue 48
_journal_name_full 'Journal of the American Chemical Society'
_journal_page_first 16625
_journal_page_last 16634
_journal_paper_doi 10.1021/jacs.8b08748
_journal_volume 140
_journal_year 2018
_chemical_formula_moiety 'C85 H113 Cu2 K4 N23 O15, C3 H7 N O'
_chemical_formula_sum 'C88 H120 Cu2 K4 N24 O16'
_chemical_formula_weight 2053.55
_space_group_crystal_system monoclinic
_space_group_IT_number 14
_space_group_name_Hall '-P 2ybc'
_space_group_name_H-M_alt 'P 1 21/c 1'
_atom_sites_solution_hydrogens mixed
_atom_sites_solution_primary direct
_atom_sites_solution_secondary difmap
_audit_creation_method SHELXL-2014/7
_cell_angle_alpha 90
_cell_angle_beta 112.559(3)
_cell_angle_gamma 90
_cell_formula_units_Z 4
_cell_length_a 23.4541(5)
_cell_length_b 22.9965(4)
_cell_length_c 20.0455(5)
_cell_measurement_reflns_used 38948
_cell_measurement_temperature 110(2)
_cell_measurement_theta_max 27.71
_cell_measurement_theta_min 2.45
_cell_volume 9984.5(4)
_computing_cell_refinement
;
CrysAlisPro, Agilent Technologies,
Version 1.171.36.32 (release 02-08-2013 CrysAlis171 .NET)
(compiled Aug  2 2013,16:46:58)
;
_computing_data_collection
;
CrysAlisPro, Agilent Technologies,
Version 1.171.36.32 (release 02-08-2013 CrysAlis171 .NET)
(compiled Aug  2 2013,16:46:58)
;
_computing_data_reduction
;
CrysAlisPro, Agilent Technologies,
Version 1.171.36.32 (release 02-08-2013 CrysAlis171 .NET)
(compiled Aug  2 2013,16:46:58)
;
_computing_molecular_graphics 'SHELXTL v6.10 (Sheldrick, 2008)'
_computing_publication_material 'SHELXTL v6.10 (Sheldrick, 2008)'
_computing_structure_refinement 'SHELXL-2014/7 (Sheldrick, 2015)'
_computing_structure_solution 'SHELXS-2014/7 (Sheldrick, 2015)'
_diffrn_ambient_temperature 110(2)
_diffrn_measured_fraction_theta_full 1.000
_diffrn_measured_fraction_theta_max 1.000
_diffrn_measurement_device_type 'SuperNova, Dual, Cu at zero, Atlas'
_diffrn_measurement_method '\w scans'
_diffrn_radiation_monochromator mirror
_diffrn_radiation_source 'SuperNova (Mo) X-ray Source'
_diffrn_radiation_type MoK\a
_diffrn_radiation_wavelength 0.71073
_diffrn_reflns_av_R_equivalents 0.0404
_diffrn_reflns_av_unetI/netI 0.0295
_diffrn_reflns_Laue_measured_fraction_full 1.000
_diffrn_reflns_Laue_measured_fraction_max 1.000
_diffrn_reflns_limit_h_max 30
_diffrn_reflns_limit_h_min -30
_diffrn_reflns_limit_k_max 27
_diffrn_reflns_limit_k_min -29
_diffrn_reflns_limit_l_max 23
_diffrn_reflns_limit_l_min -26
_diffrn_reflns_number 139261
_diffrn_reflns_point_group_measured_fraction_full 1.000
_diffrn_reflns_point_group_measured_fraction_max 1.000
_diffrn_reflns_theta_full 25.242
_diffrn_reflns_theta_max 27.500
_diffrn_reflns_theta_min 1.986
_exptl_absorpt_coefficient_mu 0.667
_exptl_absorpt_correction_T_max 1.000
_exptl_absorpt_correction_T_min 0.369
_exptl_absorpt_correction_type gaussian
_exptl_absorpt_process_details
;
CrysAlisPro, Agilent Technologies,
Version 1.171.36.32 (release 02-08-2013 CrysAlis171 .NET)
(compiled Aug  2 2013,16:46:58)
Numerical absorption correction based on gaussian integration over
			a multifaceted crystal model
;
_exptl_crystal_colour blue-green
_exptl_crystal_density_diffrn 1.366
_exptl_crystal_description block
_exptl_crystal_F_000 4312
_exptl_crystal_size_max 0.60
_exptl_crystal_size_mid 0.31
_exptl_crystal_size_min 0.21
_refine_diff_density_max 0.840
_refine_diff_density_min -0.490
_refine_diff_density_rms 0.061
_refine_ls_extinction_method none
_refine_ls_goodness_of_fit_ref 1.033
_refine_ls_hydrogen_treatment mixed
_refine_ls_matrix_type full
_refine_ls_number_parameters 1274
_refine_ls_number_reflns 22936
_refine_ls_number_restraints 146
_refine_ls_restrained_S_all 1.036
_refine_ls_R_factor_all 0.0521
_refine_ls_R_factor_gt 0.0375
_refine_ls_shift/su_max 0.003
_refine_ls_shift/su_mean 0.000
_refine_ls_structure_factor_coef Fsqd
_refine_ls_weighting_details 'w=1/[\s^2^(Fo^2^)+(0.0356P)^2^+9.7313P] where P=(Fo^2^+2Fc^2^)/3'
_refine_ls_weighting_scheme calc
_refine_ls_wR_factor_gt 0.0867
_refine_ls_wR_factor_ref 0.0945
_reflns_Friedel_coverage 0.000
_reflns_number_gt 18615
_reflns_number_total 22936
_reflns_threshold_expression 'I > 2\s(I)'
_cod_data_source_file ja8b08748_si_004.cif
_cod_data_source_block PhEt_CuII
_cod_original_sg_symbol_H-M 'P 21/c'
_cod_database_code 4133179
_shelx_shelxl_version_number 2014/7
_shelx_space_group_comment
;
The symmetry employed for this shelxl refinement is uniquely defined
by the following loop, which should always be used as a source of
symmetry information in preference to the above space-group names.
They are only intended as comments.
;

loop_
_space_group_symop_operation_xyz
'x, y, z'
'-x, y+1/2, -z+1/2'
'-x, -y, -z'
'x, -y-1/2, z-1/2'

loop_
_atom_site_label
_atom_site_type_symbol
_atom_site_fract_x
_atom_site_fract_y
_atom_site_fract_z
_atom_site_U_iso_or_equiv
_atom_site_adp_type
_atom_site_occupancy
_atom_site_site_symmetry_order
_atom_site_calc_flag
_atom_site_refinement_flags_posn
_atom_site_refinement_flags_adp
_atom_site_refinement_flags_occupancy
_atom_site_disorder_assembly
_atom_site_disorder_group
Cu1 Cu 0.56326(2) 0.85175(2) 0.42168(2) 0.01330(5) Uani 1 1 d . . . . .
C1A C 0.46135(10) 0.67378(9) 0.47112(12) 0.0265(4) Uani 1 1 d . . . . .
H1A H 0.505042 0.675597 0.487100 0.032 Uiso 1 1 calc R U . . .
C2A C 0.43327(11) 0.62147(10) 0.47423(14) 0.0340(5) Uani 1 1 d . . . . .
H2A H 0.457772 0.587812 0.492568 0.041 Uiso 1 1 calc R U . . .
C3A C 0.36980(11) 0.61800(10) 0.45081(14) 0.0353(5) Uani 1 1 d . . . . .
H3A H 0.350317 0.582002 0.451952 0.042 Uiso 1 1 calc R U . . .
C4A C 0.33515(10) 0.66760(10) 0.42574(13) 0.0320(5) Uani 1 1 d . . . . .
H4A H 0.291493 0.665447 0.409977 0.038 Uiso 1 1 calc R U . . .
C5A C 0.36243(9) 0.72058(9) 0.42295(11) 0.0244(4) Uani 1 1 d . . . . .
H5A H 0.337707 0.754354 0.406254 0.029 Uiso 1 1 calc R U . . .
C6A C 0.42633(9) 0.72389(8) 0.44481(10) 0.0185(4) Uani 1 1 d . . . . .
C7A C 0.43751(8) 0.82932(8) 0.41951(10) 0.0161(4) Uani 1 1 d . . . . .
C8A C 0.45875(9) 0.92443(8) 0.38989(12) 0.0215(4) Uani 1 1 d . . . . .
H8A1 H 0.428413 0.940035 0.408582 0.026 Uiso 1 1 calc R U . . .
H8A2 H 0.437912 0.919872 0.336891 0.026 Uiso 1 1 calc R U . . .
C9A C 0.51255(9) 0.96598(8) 0.40737(12) 0.0212(4) Uani 1 1 d . . . . .
H9A1 H 0.500646 0.999266 0.373473 0.025 Uiso 1 1 calc R U . . .
H9A2 H 0.524122 0.981204 0.457040 0.025 Uiso 1 1 calc R U . . .
C10A C 0.61409(8) 0.96973(8) 0.41093(10) 0.0162(4) Uani 1 1 d . . . . .
C11A C 0.72634(9) 0.96044(8) 0.43076(10) 0.0189(4) Uani 1 1 d . . . . .
C12A C 0.74168(9) 1.01901(9) 0.43020(11) 0.0223(4) Uani 1 1 d . . . . .
H12A H 0.710438 1.047930 0.418560 0.027 Uiso 1 1 calc R U . . .
C13A C 0.80267(10) 1.03499(10) 0.44667(12) 0.0281(5) Uani 1 1 d . . . . .
H13A H 0.812688 1.074983 0.446322 0.034 Uiso 1 1 calc R U . . .
C14A C 0.84912(10) 0.99392(10) 0.46355(13) 0.0326(5) Uani 1 1 d . . . . .
H14A H 0.890771 1.005443 0.475466 0.039 Uiso 1 1 calc R U . . .
C15A C 0.83391(10) 0.93587(10) 0.46280(13) 0.0332(5) Uani 1 1 d . . . . .
H15A H 0.865319 0.907172 0.473673 0.040 Uiso 1 1 calc R U . . .
C16A C 0.77354(9) 0.91908(9) 0.44641(12) 0.0258(4) Uani 1 1 d . . . . .
H16A H 0.763864 0.878916 0.445727 0.031 Uiso 1 1 calc R U . . .
N1A N 0.45890(7) 0.77412(7) 0.44201(9) 0.0206(3) Uani 1 1 d D . . . .
H1A1 H 0.4969(9) 0.7697(10) 0.4557(12) 0.025 Uiso 1 1 d D U . . .
N2A N 0.48174(7) 0.86789(7) 0.42331(9) 0.0161(3) Uani 1 1 d . . . . .
N3A N 0.56520(7) 0.93534(6) 0.40127(9) 0.0165(3) Uani 1 1 d . . . . .
N4A N 0.66710(7) 0.93954(7) 0.41601(9) 0.0185(3) Uani 1 1 d D . . . .
H4A1 H 0.6626(10) 0.9031(8) 0.4123(12) 0.022 Uiso 1 1 d D U . . .
O1A O 0.38113(6) 0.84104(6) 0.39846(7) 0.0202(3) Uani 1 1 d . . . . .
O2A O 0.61439(6) 1.02353(6) 0.41519(8) 0.0229(3) Uani 1 1 d . . . . .
C17A C 0.58032(9) 0.96290(9) 0.21188(11) 0.0235(4) Uani 1 1 d . . . . .
H17A H 0.574766 0.983313 0.250149 0.028 Uiso 1 1 calc R U . . .
C18A C 0.58405(10) 0.99336(9) 0.15410(12) 0.0290(5) Uani 1 1 d . . . . .
H18A H 0.580548 1.034537 0.152710 0.035 Uiso 1 1 calc R U . . .
C19A C 0.59283(10) 0.96430(10) 0.09841(12) 0.0285(5) Uani 1 1 d . . . . .
H19A H 0.595686 0.985310 0.059003 0.034 Uiso 1 1 calc R U . . .
C20A C 0.59744(9) 0.90409(9) 0.10073(11) 0.0245(4) Uani 1 1 d . . . . .
H20A H 0.604007 0.883961 0.062903 0.029 Uiso 1 1 calc R U . . .
C21A C 0.59258(9) 0.87295(9) 0.15758(10) 0.0205(4) Uani 1 1 d . . . . .
H21A H 0.594644 0.831691 0.157893 0.025 Uiso 1 1 calc R U . . .
C22A C 0.58467(8) 0.90228(8) 0.21416(10) 0.0176(4) Uani 1 1 d . . . . .
C23A C 0.62133(8) 0.83068(8) 0.31356(10) 0.0148(4) Uani 1 1 d . . . . .
C24A C 0.65866(8) 0.77508(8) 0.42246(10) 0.0158(4) Uani 1 1 d . . . . .
H24A H 0.697132 0.794638 0.454138 0.019 Uiso 1 1 calc R U . . .
H24B H 0.669306 0.746125 0.392549 0.019 Uiso 1 1 calc R U . . .
C25A C 0.62848(9) 0.74486(8) 0.46818(10) 0.0177(4) Uani 1 1 d . . . . .
H25A H 0.599771 0.714416 0.439267 0.021 Uiso 1 1 calc R U . . .
H25B H 0.660488 0.726014 0.510401 0.021 Uiso 1 1 calc R U . . .
C26A C 0.60314(8) 0.78772(8) 0.56277(10) 0.0152(4) Uani 1 1 d . . . . .
C27A C 0.55078(8) 0.83462(8) 0.63826(10) 0.0155(4) Uani 1 1 d . . . . .
C28A C 0.57426(8) 0.79996(8) 0.70006(10) 0.0185(4) Uani 1 1 d . . . . .
H28A H 0.603986 0.770753 0.703827 0.022 Uiso 1 1 calc R U . . .
C29A C 0.55401(9) 0.80834(9) 0.75597(11) 0.0228(4) Uani 1 1 d . . . . .
H29A H 0.570262 0.784675 0.797910 0.027 Uiso 1 1 calc R U . . .
C30A C 0.51045(10) 0.85065(9) 0.75185(11) 0.0242(4) Uani 1 1 d . . . . .
H30A H 0.497155 0.856136 0.790601 0.029 Uiso 1 1 calc R U . . .
C31A C 0.48680(9) 0.88463(8) 0.69032(11) 0.0219(4) Uani 1 1 d . . . . .
H31A H 0.456905 0.913637 0.686678 0.026 Uiso 1 1 calc R U . . .
C32A C 0.50636(8) 0.87666(8) 0.63414(10) 0.0182(4) Uani 1 1 d . . . . .
H32A H 0.489397 0.900068 0.592050 0.022 Uiso 1 1 calc R U . . .
N5A N 0.57858(7) 0.87226(7) 0.27215(9) 0.0169(3) Uani 1 1 d D . . . .
H5A1 H 0.5654(10) 0.8915(9) 0.2978(12) 0.020 Uiso 1 1 d D U . . .
N6A N 0.61548(7) 0.81786(6) 0.37601(8) 0.0153(3) Uani 1 1 d . . . . .
N7A N 0.59468(7) 0.78780(6) 0.49268(8) 0.0154(3) Uani 1 1 d . . . . .
N8A N 0.56861(7) 0.83097(7) 0.57912(9) 0.0175(3) Uani 1 1 d D . . . .
H8A H 0.5448(10) 0.8489(9) 0.5424(11) 0.021 Uiso 1 1 d D U . . .
O3A O 0.65984(6) 0.80934(6) 0.29186(7) 0.0185(3) Uani 1 1 d . . . . .
O4A O 0.63760(6) 0.75488(6) 0.61088(7) 0.0198(3) Uani 1 1 d . . . . .
Cu2 Cu 0.88959(2) 0.64495(2) 0.51887(2) 0.01601(5) Uani 1 1 d . . . . .
C1B C 0.93184(11) 0.55063(11) 0.75074(13) 0.0339(5) Uani 1 1 d . . . . .
H1B H 0.933563 0.526573 0.713030 0.041 Uiso 1 1 calc R U . . .
C2B C 0.95848(12) 0.53181(12) 0.82107(14) 0.0424(6) Uani 1 1 d . . . . .
H2B H 0.978273 0.494967 0.831434 0.051 Uiso 1 1 calc R U . . .
C3B C 0.95667(13) 0.56593(14) 0.87648(14) 0.0507(7) Uani 1 1 d . . . . .
H3B H 0.974548 0.552756 0.925059 0.061 Uiso 1 1 calc R U . . .
C4B C 0.92854(13) 0.61948(14) 0.86048(13) 0.0471(7) Uani 1 1 d . . . . .
H4B H 0.927648 0.643308 0.898780 0.057 Uiso 1 1 calc R U . . .
C5B C 0.90145(11) 0.63974(11) 0.79008(12) 0.0328(5) Uani 1 1 d . . . . .
H5B H 0.882579 0.677012 0.780252 0.039 Uiso 1 1 calc R U . . .
C6B C 0.90241(9) 0.60429(10) 0.73383(11) 0.0262(4) Uani 1 1 d . . . . .
C7B C 0.83678(9) 0.66527(9) 0.62747(11) 0.0234(4) Uani 1 1 d . . . . .
C8B C 0.79189(10) 0.71897(9) 0.51571(11) 0.0245(4) Uani 1 1 d . . . . .
H8B1 H 0.780700 0.746084 0.547087 0.029 Uiso 1 1 calc R U . . .
H8B2 H 0.753458 0.701353 0.480968 0.029 Uiso 1 1 calc R U . . .
C9B C 0.82471(9) 0.75204(9) 0.47494(12) 0.0232(4) Uani 1 1 d . . . . .
H9B1 H 0.793825 0.770493 0.431455 0.028 Uiso 1 1 calc R U . . .
H9B2 H 0.850692 0.783102 0.506128 0.028 Uiso 1 1 calc R U . . .
C10B C 0.85662(9) 0.71134(9) 0.38376(11) 0.0231(4) Uani 1 1 d . . . . .
C11B C 0.90001(9) 0.65322(10) 0.30680(11) 0.0278(5) Uani 1 1 d . . . . .
C12B C 0.88469(10) 0.68928(12) 0.24696(12) 0.0345(5) Uani 1 1 d . . . . .
H12B H 0.866249 0.726087 0.246830 0.041 Uiso 1 1 calc R U . . .
C13B C 0.89635(12) 0.67145(14) 0.18744(14) 0.0452(7) Uani 1 1 d . . . . .
H13B H 0.885983 0.696402 0.146719 0.054 Uiso 1 1 calc R U . . .
C14B C 0.92265(13) 0.61829(15) 0.18627(14) 0.0505(8) Uani 1 1 d . . . . .
H14B H 0.930886 0.606915 0.145283 0.061 Uiso 1 1 calc R U . . .
C15B C 0.93709(12) 0.58144(13) 0.24485(15) 0.0455(7) Uani 1 1 d . . . . .
H15B H 0.954878 0.544455 0.244094 0.055 Uiso 1 1 calc R U . . .
C16B C 0.92551(10) 0.59866(11) 0.30489(13) 0.0337(5) Uani 1 1 d . . . . .
H16B H 0.935008 0.573127 0.344967 0.040 Uiso 1 1 calc R U . . .
N1B N 0.87798(9) 0.62025(8) 0.66125(10) 0.0277(4) Uani 1 1 d D . . . .
H1B1 H 0.8875(11) 0.5968(10) 0.6306(13) 0.033 Uiso 1 1 d D U . . .
N2B N 0.83235(8) 0.67364(7) 0.55951(9) 0.0228(4) Uani 1 1 d . . . . .
N3B N 0.86315(8) 0.71232(7) 0.45368(9) 0.0229(4) Uani 1 1 d . . . . .
N4B N 0.89355(9) 0.66847(9) 0.37113(10) 0.0289(4) Uani 1 1 d D . . . .
H4B1 H 0.9145(11) 0.6466(10) 0.4091(12) 0.035 Uiso 1 1 d D U . . .
O1B O 0.80925(7) 0.69213(7) 0.65967(8) 0.0287(3) Uani 1 1 d . . . . .
O2B O 0.82291(6) 0.74228(7) 0.33402(8) 0.0277(3) Uani 1 1 d . . . . .
C17B C 0.99300(9) 0.83104(10) 0.54668(12) 0.0278(5) Uani 1 1 d . . . . .
H17B H 0.949901 0.828219 0.519137 0.033 Uiso 1 1 calc R U . . .
C18B C 1.01835(10) 0.88467(9) 0.57308(12) 0.0279(5) Uani 1 1 d . . . . .
H18B H 0.992595 0.918069 0.563487 0.033 Uiso 1 1 calc R U . . .
C19B C 1.08098(10) 0.88999(10) 0.61340(12) 0.0306(5) Uani 1 1 d . . . . .
H19B H 1.098640 0.926778 0.631356 0.037 Uiso 1 1 calc R U . . .
C20B C 1.11728(10) 0.84065(10) 0.62696(13) 0.0335(5) Uani 1 1 d . . . . .
H20B H 1.160272 0.843901 0.654867 0.040 Uiso 1 1 calc R U . . .
C21B C 1.09271(10) 0.78647(10) 0.60097(13) 0.0316(5) Uani 1 1 d . . . . .
H21B H 1.118731 0.753242 0.611171 0.038 Uiso 1 1 calc R U . . .
C22B C 1.02935(9) 0.78090(9) 0.55960(12) 0.0250(4) Uani 1 1 d . . . . .
C23B C 1.02000(9) 0.67251(9) 0.55023(11) 0.0251(4) Uani 1 1 d . . . . .
C24B C 0.99483(10) 0.57377(9) 0.55710(12) 0.0267(5) Uani 1 1 d . . . . .
H24C H 1.009025 0.573183 0.610417 0.032 Uiso 1 1 calc R U . . .
H24D H 1.029512 0.561339 0.543839 0.032 Uiso 1 1 calc R U . . .
C25B C 0.94070(10) 0.53302(9) 0.52411(13) 0.0296(5) Uani 1 1 d . . . . .
H25C H 0.934198 0.524971 0.473182 0.035 Uiso 1 1 calc R U . . .
H25D H 0.949290 0.495697 0.550750 0.035 Uiso 1 1 calc R U . . .
C26B C 0.83407(10) 0.52721(9) 0.49773(11) 0.0240(4) Uani 1 1 d . . . . .
C27B C 0.71901(10) 0.53853(9) 0.46331(11) 0.0253(4) Uani 1 1 d . . . . .
C28B C 0.69920(10) 0.48309(9) 0.43778(13) 0.0293(5) Uani 1 1 d . . . . .
H28B H 0.728334 0.453638 0.440179 0.035 Uiso 1 1 calc R U . . .
C29B C 0.63630(11) 0.47094(10) 0.40863(14) 0.0360(5) Uani 1 1 d . . . . .
H29B H 0.622982 0.432654 0.392200 0.043 Uiso 1 1 calc R U . . .
C30B C 0.59279(11) 0.51296(10) 0.40295(13) 0.0322(5) Uani 1 1 d . . . . .
H30B H 0.550004 0.503983 0.382161 0.039 Uiso 1 1 calc R U . . .
C31B C 0.61228(10) 0.56797(10) 0.42781(12) 0.0309(5) Uani 1 1 d . . . . .
H31B H 0.582765 0.597456 0.423729 0.037 Uiso 1 1 calc R U . . .
C32B C 0.67445(10) 0.58073(10) 0.45868(12) 0.0300(5) Uani 1 1 d . . . . .
H32B H 0.687275 0.618669 0.477084 0.036 Uiso 1 1 calc R U . . .
N5B N 0.99922(8) 0.72894(8) 0.53017(10) 0.0274(4) Uani 1 1 d D . . . .
H5B1 H 0.9573(9) 0.7325(11) 0.5072(13) 0.033 Uiso 1 1 d D U . . .
N6B N 0.97505(8) 0.63234(8) 0.52993(10) 0.0259(4) Uani 1 1 d . . . . .
N7B N 0.88565(8) 0.55951(7) 0.52751(10) 0.0248(4) Uani 1 1 d . . . . .
N8B N 0.78076(8) 0.55589(8) 0.49500(10) 0.0273(4) Uani 1 1 d D . . . .
H8B H 0.7878(11) 0.5916(9) 0.5137(13) 0.033 Uiso 1 1 d D U . . .
O3B O 1.07575(6) 0.66224(7) 0.58224(8) 0.0276(3) Uani 1 1 d . . . . .
O4B O 0.83216(7) 0.47665(6) 0.47639(8) 0.0303(3) Uani 1 1 d . . . . .
K1 K 0.28334(2) 0.88983(2) 0.30399(2) 0.02197(9) Uani 1 1 d . . . . .
K2 K 0.34962(2) 0.88666(2) 0.50328(2) 0.02248(9) Uani 1 1 d . . . . .
K3 K 0.73177(2) 0.78674(2) 0.22268(2) 0.01819(8) Uani 1 1 d . . . . .
K4 K 0.81820(2) 0.38936(2) 0.38723(2) 0.02053(9) Uani 1 1 d . . . . .
C1S C 0.26768(13) 1.12135(10) 0.39408(17) 0.0457(7) Uani 1 1 d . . . . .
H1S1 H 0.309709 1.137140 0.412449 0.069 Uiso 1 1 calc R U . . .
H1S2 H 0.246936 1.133001 0.426111 0.069 Uiso 1 1 calc R U . . .
H1S3 H 0.244664 1.136450 0.345392 0.069 Uiso 1 1 calc R U . . .
C2S C 0.21239(11) 1.02711(11) 0.37001(15) 0.0412(6) Uani 1 1 d . . . . .
H2S1 H 0.220752 0.985294 0.376378 0.062 Uiso 1 1 calc R U . . .
H2S2 H 0.187355 1.035261 0.319133 0.062 Uiso 1 1 calc R U . . .
H2S3 H 0.189943 1.039506 0.399932 0.062 Uiso 1 1 calc R U . . .
N1S N 0.27026(8) 1.05860(7) 0.39158(10) 0.0247(4) Uani 1 1 d . . . . .
C3S C 0.32264(10) 1.02967(10) 0.40932(11) 0.0272(5) Uani 1 1 d . . . . .
H3S H 0.359615 1.051884 0.425743 0.033 Uiso 1 1 calc R U . . .
O1S O 0.32795(8) 0.97695(7) 0.40656(9) 0.0336(4) Uani 1 1 d . . . . .
C4S C 0.11244(14) 0.90845(13) 0.36553(17) 0.0547(8) Uani 1 1 d . . . . .
H4S1 H 0.108667 0.939925 0.396546 0.082 Uiso 1 1 calc R U . . .
H4S2 H 0.071478 0.898647 0.329688 0.082 Uiso 1 1 calc R U . . .
H4S3 H 0.139108 0.921068 0.340756 0.082 Uiso 1 1 calc R U . . .
C5S C 0.10018(14) 0.82729(15) 0.43938(17) 0.0592(9) Uani 1 1 d . . . . .
H5S1 H 0.122716 0.794736 0.469553 0.089 Uiso 1 1 calc R U . . .
H5S2 H 0.063536 0.812544 0.399777 0.089 Uiso 1 1 calc R U . . .
H5S3 H 0.087491 0.854498 0.468729 0.089 Uiso 1 1 calc R U . . .
N2S N 0.13962(10) 0.85687(10) 0.41007(12) 0.0426(5) Uani 1 1 d . . . . .
C6S C 0.19662(12) 0.84260(14) 0.42513(14) 0.0475(7) Uani 1 1 d . . . . .
H6S H 0.211539 0.808921 0.454037 0.057 Uiso 1 1 calc R U . . .
O2S O 0.23350(8) 0.86890(9) 0.40524(9) 0.0460(5) Uani 1 1 d . . . . .
C7S C 0.26971(11) 0.77863(10) 0.73472(13) 0.0321(5) Uani 1 1 d . . . . .
H7S1 H 0.237491 0.753485 0.701663 0.048 Uiso 1 1 calc R U . . .
H7S2 H 0.251633 0.804211 0.760486 0.048 Uiso 1 1 calc R U . . .
H7S3 H 0.301932 0.754601 0.769623 0.048 Uiso 1 1 calc R U . . .
C8S C 0.34420(11) 0.85521(12) 0.73409(16) 0.0428(6) Uani 1 1 d . . . . .
H8S1 H 0.381927 0.834244 0.763258 0.064 Uiso 1 1 calc R U . . .
H8S2 H 0.329924 0.878208 0.765847 0.064 Uiso 1 1 calc R U . . .
H8S3 H 0.352804 0.881127 0.700281 0.064 Uiso 1 1 calc R U . . .
N3S N 0.29651(8) 0.81364(8) 0.69378(10) 0.0291(4) Uani 1 1 d . . . . .
C9S C 0.28101(11) 0.80624(10) 0.62341(13) 0.0325(5) Uani 1 1 d . . . . .
H9S H 0.250283 0.777899 0.600281 0.039 Uiso 1 1 calc R U . . .
O3S O 0.30268(9) 0.83260(8) 0.58549(10) 0.0423(4) Uani 1 1 d . . . . .
C10S C 0.89726(13) 0.40834(13) 0.65386(17) 0.0490(7) Uani 1 1 d . . . . .
H10A H 0.915656 0.442466 0.640613 0.073 Uiso 1 1 calc R U . . .
H10B H 0.927224 0.390989 0.698053 0.073 Uiso 1 1 calc R U . . .
H10C H 0.860361 0.420152 0.662146 0.073 Uiso 1 1 calc R U . . .
C11S C 0.93033(11) 0.34072(12) 0.58066(14) 0.0374(6) Uani 1 1 d . . . . .
H11A H 0.913565 0.312842 0.540896 0.056 Uiso 1 1 calc R U . . .
H11B H 0.958599 0.320621 0.623771 0.056 Uiso 1 1 calc R U . . .
H11C H 0.952703 0.371406 0.566915 0.056 Uiso 1 1 calc R U . . .
N4S N 0.88033(9) 0.36621(8) 0.59600(11) 0.0311(4) Uani 1 1 d . . . . .
C12S C 0.82161(11) 0.35812(12) 0.55235(15) 0.0394(6) Uani 1 1 d . . . . .
H12S H 0.791176 0.378210 0.563854 0.047 Uiso 1 1 calc R U . . .
O4S O 0.80342(8) 0.32701(9) 0.49863(10) 0.0501(5) Uani 1 1 d . . . . .
C13S C 0.97144(18) 0.2852(2) 0.2694(2) 0.0635(13) Uani 0.842(7) 1 d D U P A 1
H13C H 0.991369 0.320499 0.295262 0.095 Uiso 0.842(7) 1 calc R U P A 1
H13D H 0.979012 0.281721 0.224782 0.095 Uiso 0.842(7) 1 calc R U P A 1
H13E H 0.988488 0.251162 0.300027 0.095 Uiso 0.842(7) 1 calc R U P A 1
C14S C 0.8677(3) 0.24014(18) 0.2104(2) 0.0518(11) Uani 0.842(7) 1 d D U P A 1
H14C H 0.824058 0.249842 0.197405 0.078 Uiso 0.842(7) 1 calc R U P A 1
H14D H 0.877633 0.204646 0.239733 0.078 Uiso 0.842(7) 1 calc R U P A 1
H14E H 0.875630 0.233856 0.166405 0.078 Uiso 0.842(7) 1 calc R U P A 1
N5S N 0.90645(15) 0.28838(13) 0.25218(15) 0.0381(7) Uani 0.842(7) 1 d D U P A 1
C15S C 0.88019(15) 0.33235(15) 0.27105(16) 0.0316(8) Uani 0.842(7) 1 d D U P A 1
H15S H 0.906564 0.363449 0.295594 0.038 Uiso 0.842(7) 1 calc R U P A 1
O5S O 0.82557(7) 0.33770(7) 0.26053(8) 0.0345(4) Uani 0.842(7) 1 d D U P A 1
C13' C 0.9491(9) 0.2580(12) 0.2367(11) 0.0635(13) Uani 0.158(7) 1 d D U P A 2
H13F H 0.981336 0.274798 0.279526 0.095 Uiso 0.158(7) 1 calc R U P A 2
H13G H 0.955287 0.270554 0.193284 0.095 Uiso 0.158(7) 1 calc R U P A 2
H13H H 0.951166 0.215452 0.239991 0.095 Uiso 0.158(7) 1 calc R U P A 2
C14' C 0.8371(12) 0.2388(11) 0.1853(15) 0.071(6) Uani 0.158(7) 1 d D U P A 2
H14F H 0.833912 0.204466 0.212638 0.107 Uiso 0.158(7) 1 calc R U P A 2
H14G H 0.844330 0.226509 0.142432 0.107 Uiso 0.158(7) 1 calc R U P A 2
H14H H 0.798640 0.261144 0.170477 0.107 Uiso 0.158(7) 1 calc R U P A 2
N5' N 0.8909(8) 0.2768(7) 0.2329(7) 0.0381(7) Uani 0.158(7) 1 d D U P A 2
C15' C 0.8724(9) 0.3182(7) 0.2598(8) 0.039(3) Uani 0.158(7) 1 d D U P A 2
H15' H 0.906426 0.341376 0.288800 0.047 Uiso 0.158(7) 1 calc R U P A 2
O5' O 0.82557(7) 0.33770(7) 0.26053(8) 0.0345(4) Uani 0.158(7) 1 d D U P A 2
C16S C 0.58261(12) 0.28652(12) 0.37415(13) 0.0376(6) Uani 1 1 d . . . . .
H16C H 0.610341 0.292050 0.424706 0.056 Uiso 1 1 calc R U . . .
H16D H 0.573255 0.245053 0.364921 0.056 Uiso 1 1 calc R U . . .
H16E H 0.544238 0.308104 0.364493 0.056 Uiso 1 1 calc R U . . .
C17S C 0.57694(10) 0.30349(11) 0.25027(12) 0.0325(5) Uani 1 1 d . . . . .
H17C H 0.601317 0.318868 0.223996 0.049 Uiso 1 1 calc R U . . .
H17D H 0.538764 0.326028 0.237605 0.049 Uiso 1 1 calc R U . . .
H17E H 0.566766 0.262644 0.237112 0.049 Uiso 1 1 calc R U . . .
N6S N 0.61232(8) 0.30780(7) 0.32715(9) 0.0219(3) Uani 1 1 d . . . . .
C18S C 0.66909(9) 0.33004(9) 0.35340(11) 0.0237(4) Uani 1 1 d . . . . .
H18S H 0.689884 0.331062 0.404445 0.028 Uiso 1 1 calc R U . . .
O6S O 0.69700(7) 0.34943(7) 0.31708(8) 0.0274(3) Uani 1 1 d . . . . .
C19S C 0.72338(14) 0.62484(11) 0.30900(18) 0.0498(7) Uani 1 1 d . . . . .
H19C H 0.767308 0.633957 0.334001 0.075 Uiso 1 1 calc R U . . .
H19D H 0.701627 0.632994 0.341068 0.075 Uiso 1 1 calc R U . . .
H19E H 0.705933 0.648788 0.265388 0.075 Uiso 1 1 calc R U . . .
C20S C 0.65392(11) 0.54133(12) 0.25448(14) 0.0399(6) Uani 1 1 d . . . . .
H20C H 0.655144 0.499017 0.249403 0.060 Uiso 1 1 calc R U . . .
H20D H 0.634102 0.559069 0.206634 0.060 Uiso 1 1 calc R U . . .
H20E H 0.630343 0.550968 0.284134 0.060 Uiso 1 1 calc R U . . .
N7S N 0.71634(9) 0.56345(8) 0.28894(11) 0.0293(4) Uani 1 1 d . . . . .
C21S C 0.76476(10) 0.52896(9) 0.30373(12) 0.0292(5) Uani 1 1 d . . . . .
H21S H 0.804245 0.546111 0.327715 0.035 Uiso 1 1 calc R U . . .
O7S O 0.76369(7) 0.47699(6) 0.28951(8) 0.0300(3) Uani 1 1 d . . . . .
C22S C 0.75736(11) -0.01428(11) 0.14240(13) 0.0370(5) Uani 1 1 d . . . . .
H22A H 0.758095 0.022005 0.117107 0.055 Uiso 1 1 calc R U . . .
H22B H 0.718631 -0.034954 0.116289 0.055 Uiso 1 1 calc R U . . .
H22C H 0.792282 -0.038755 0.144714 0.055 Uiso 1 1 calc R U . . .
C23S C 0.75478(12) -0.04899(11) 0.25827(14) 0.0387(6) Uani 1 1 d . . . . .
H23A H 0.759012 -0.034500 0.305920 0.058 Uiso 1 1 calc R U . . .
H23B H 0.786625 -0.078313 0.263935 0.058 Uiso 1 1 calc R U . . .
H23C H 0.713863 -0.066491 0.234207 0.058 Uiso 1 1 calc R U . . .
N8S N 0.76193(8) -0.00118(8) 0.21503(10) 0.0291(4) Uani 1 1 d . . . . .
C24S C 0.77329(11) 0.05283(11) 0.24048(13) 0.0350(5) Uani 1 1 d . . . . .
H24S H 0.775854 0.058919 0.288430 0.042 Uiso 1 1 calc R U . . .
O8S O 0.78073(9) 0.09535(8) 0.20823(10) 0.0433(4) Uani 1 1 d . . . . .

loop_
_atom_site_aniso_label
_atom_site_aniso_U_11
_atom_site_aniso_U_22
_atom_site_aniso_U_33
_atom_site_aniso_U_23
_atom_site_aniso_U_13
_atom_site_aniso_U_12
Cu1 0.01257(10) 0.01330(11) 0.01548(11) 0.00292(8) 0.00698(8) 0.00278(8)
C1A 0.0233(10) 0.0228(10) 0.0336(12) -0.0011(9) 0.0110(9) -0.0016(8)
C2A 0.0354(12) 0.0197(11) 0.0462(14) 0.0012(10) 0.0148(11) -0.0032(9)
C3A 0.0388(13) 0.0254(11) 0.0412(14) -0.0028(10) 0.0147(11) -0.0138(10)
C4A 0.0231(10) 0.0369(12) 0.0328(12) 0.0004(10) 0.0072(9) -0.0101(9)
C5A 0.0207(10) 0.0272(11) 0.0239(11) 0.0025(8) 0.0070(8) -0.0032(8)
C6A 0.0210(9) 0.0189(9) 0.0164(9) -0.0009(7) 0.0079(7) -0.0030(7)
C7A 0.0159(8) 0.0201(9) 0.0136(9) 0.0010(7) 0.0072(7) 0.0025(7)
C8A 0.0190(9) 0.0180(9) 0.0299(11) 0.0064(8) 0.0121(8) 0.0060(7)
C9A 0.0205(9) 0.0165(9) 0.0298(11) 0.0024(8) 0.0132(8) 0.0055(7)
C10A 0.0176(9) 0.0175(9) 0.0135(9) 0.0009(7) 0.0060(7) 0.0015(7)
C11A 0.0187(9) 0.0225(10) 0.0174(9) -0.0011(7) 0.0090(7) -0.0021(7)
C12A 0.0234(10) 0.0219(10) 0.0252(11) -0.0039(8) 0.0134(8) -0.0028(8)
C13A 0.0295(11) 0.0282(11) 0.0313(12) -0.0064(9) 0.0167(9) -0.0109(9)
C14A 0.0198(10) 0.0432(13) 0.0364(13) -0.0013(10) 0.0127(9) -0.0085(9)
C15A 0.0212(10) 0.0370(13) 0.0429(14) 0.0080(10) 0.0142(10) 0.0035(9)
C16A 0.0214(10) 0.0236(10) 0.0338(12) 0.0052(9) 0.0122(9) 0.0003(8)
N1A 0.0110(7) 0.0198(8) 0.0292(9) 0.0049(7) 0.0059(7) 0.0009(6)
N2A 0.0138(7) 0.0162(8) 0.0192(8) 0.0042(6) 0.0074(6) 0.0043(6)
N3A 0.0159(7) 0.0137(7) 0.0221(8) 0.0020(6) 0.0095(6) 0.0025(6)
N4A 0.0170(8) 0.0133(8) 0.0259(9) -0.0012(6) 0.0089(7) -0.0007(6)
O1A 0.0139(6) 0.0232(7) 0.0242(7) 0.0028(6) 0.0080(5) 0.0034(5)
O2A 0.0206(7) 0.0142(7) 0.0328(8) -0.0012(6) 0.0091(6) 0.0005(5)
C17A 0.0267(10) 0.0227(10) 0.0214(10) 0.0005(8) 0.0096(8) 0.0036(8)
C18A 0.0371(12) 0.0192(10) 0.0307(12) 0.0063(9) 0.0132(10) 0.0017(9)
C19A 0.0335(12) 0.0311(12) 0.0224(11) 0.0089(9) 0.0126(9) -0.0011(9)
C20A 0.0272(10) 0.0292(11) 0.0174(10) -0.0011(8) 0.0089(8) -0.0021(8)
C21A 0.0208(9) 0.0209(10) 0.0185(10) -0.0002(8) 0.0061(8) -0.0024(7)
C22A 0.0150(8) 0.0203(9) 0.0161(9) 0.0028(7) 0.0043(7) 0.0001(7)
C23A 0.0133(8) 0.0140(8) 0.0163(9) -0.0023(7) 0.0049(7) -0.0029(6)
C24A 0.0152(8) 0.0150(9) 0.0171(9) 0.0015(7) 0.0062(7) 0.0038(7)
C25A 0.0187(9) 0.0146(9) 0.0210(10) 0.0026(7) 0.0089(8) 0.0048(7)
C26A 0.0133(8) 0.0139(8) 0.0190(9) 0.0032(7) 0.0069(7) -0.0008(6)
C27A 0.0147(8) 0.0143(8) 0.0179(9) -0.0017(7) 0.0068(7) -0.0018(7)
C28A 0.0173(9) 0.0184(9) 0.0199(10) 0.0025(7) 0.0074(7) 0.0037(7)
C29A 0.0259(10) 0.0254(10) 0.0171(10) 0.0046(8) 0.0082(8) 0.0030(8)
C30A 0.0266(10) 0.0287(11) 0.0208(10) -0.0008(8) 0.0129(8) 0.0026(8)
C31A 0.0222(10) 0.0201(10) 0.0255(11) 0.0007(8) 0.0116(8) 0.0049(7)
C32A 0.0186(9) 0.0161(9) 0.0185(9) 0.0020(7) 0.0057(7) 0.0023(7)
N5A 0.0171(8) 0.0203(8) 0.0151(8) 0.0020(6) 0.0081(6) 0.0039(6)
N6A 0.0156(7) 0.0152(7) 0.0158(8) 0.0019(6) 0.0069(6) 0.0030(6)
N7A 0.0152(7) 0.0154(7) 0.0172(8) 0.0032(6) 0.0080(6) 0.0034(6)
N8A 0.0192(8) 0.0182(8) 0.0156(8) 0.0049(6) 0.0072(6) 0.0062(6)
O3A 0.0179(6) 0.0211(7) 0.0184(7) -0.0007(5) 0.0091(5) 0.0016(5)
O4A 0.0188(7) 0.0222(7) 0.0186(7) 0.0070(5) 0.0074(5) 0.0076(5)
Cu2 0.01664(11) 0.01737(11) 0.01543(11) 0.00110(9) 0.00772(9) 0.00589(8)
C1B 0.0348(12) 0.0399(13) 0.0247(12) 0.0054(10) 0.0088(10) 0.0060(10)
C2B 0.0418(14) 0.0496(16) 0.0352(14) 0.0175(12) 0.0140(11) 0.0068(12)
C3B 0.0510(16) 0.077(2) 0.0242(13) 0.0206(13) 0.0145(12) 0.0119(15)
C4B 0.0470(15) 0.077(2) 0.0186(12) -0.0014(12) 0.0135(11) 0.0056(14)
C5B 0.0298(11) 0.0478(14) 0.0225(11) 0.0019(10) 0.0118(9) 0.0046(10)
C6B 0.0228(10) 0.0375(12) 0.0192(10) 0.0044(9) 0.0091(8) 0.0008(9)
C7B 0.0205(9) 0.0287(11) 0.0212(10) -0.0014(8) 0.0083(8) 0.0018(8)
C8B 0.0255(10) 0.0268(11) 0.0232(10) 0.0040(8) 0.0117(8) 0.0124(8)
C9B 0.0220(10) 0.0217(10) 0.0288(11) 0.0065(8) 0.0130(8) 0.0082(8)
C10B 0.0186(9) 0.0287(11) 0.0219(10) 0.0018(8) 0.0077(8) 0.0015(8)
C11B 0.0181(9) 0.0455(13) 0.0200(10) -0.0068(9) 0.0077(8) -0.0035(9)
C12B 0.0285(11) 0.0548(15) 0.0216(11) -0.0015(10) 0.0113(9) -0.0081(10)
C13B 0.0411(14) 0.073(2) 0.0258(13) -0.0050(12) 0.0181(11) -0.0144(13)
C14B 0.0402(15) 0.090(2) 0.0278(14) -0.0186(14) 0.0209(12) -0.0195(15)
C15B 0.0310(13) 0.0664(18) 0.0432(16) -0.0245(14) 0.0188(11) -0.0059(12)
C16B 0.0264(11) 0.0496(15) 0.0255(12) -0.0087(10) 0.0104(9) 0.0000(10)
N1B 0.0344(10) 0.0314(10) 0.0192(9) 0.0019(7) 0.0125(8) 0.0098(8)
N2B 0.0236(8) 0.0258(9) 0.0214(9) 0.0019(7) 0.0111(7) 0.0085(7)
N3B 0.0224(8) 0.0266(9) 0.0211(9) 0.0033(7) 0.0098(7) 0.0089(7)
N4B 0.0319(10) 0.0380(11) 0.0178(9) 0.0030(8) 0.0106(8) 0.0115(8)
O1B 0.0282(8) 0.0402(9) 0.0215(8) -0.0017(6) 0.0139(6) 0.0119(7)
O2B 0.0217(7) 0.0389(9) 0.0214(7) 0.0122(6) 0.0069(6) 0.0061(6)
C17B 0.0177(10) 0.0325(12) 0.0308(12) 0.0025(9) 0.0067(9) 0.0022(8)
C18B 0.0268(11) 0.0274(11) 0.0309(12) 0.0021(9) 0.0126(9) 0.0018(8)
C19B 0.0295(11) 0.0312(12) 0.0318(12) 0.0000(9) 0.0124(10) -0.0070(9)
C20B 0.0210(10) 0.0384(13) 0.0359(13) 0.0066(10) 0.0050(9) -0.0054(9)
C21B 0.0190(10) 0.0316(12) 0.0400(13) 0.0094(10) 0.0066(9) 0.0023(8)
C22B 0.0201(10) 0.0284(11) 0.0254(11) 0.0047(8) 0.0074(8) 0.0007(8)
C23B 0.0216(10) 0.0291(11) 0.0240(11) 0.0026(8) 0.0081(8) 0.0078(8)
C24B 0.0244(10) 0.0257(11) 0.0292(11) 0.0018(9) 0.0094(9) 0.0119(8)
C25B 0.0288(11) 0.0219(11) 0.0370(13) 0.0005(9) 0.0115(10) 0.0096(8)
C26B 0.0287(11) 0.0191(10) 0.0219(10) 0.0006(8) 0.0071(8) 0.0056(8)
C27B 0.0274(11) 0.0256(11) 0.0233(11) 0.0000(8) 0.0101(9) 0.0002(8)
C28B 0.0314(11) 0.0225(11) 0.0361(13) -0.0027(9) 0.0151(10) -0.0005(9)
C29B 0.0365(13) 0.0278(12) 0.0459(15) -0.0064(10) 0.0184(11) -0.0088(10)
C30B 0.0267(11) 0.0407(13) 0.0304(12) -0.0025(10) 0.0123(9) -0.0053(9)
C31B 0.0267(11) 0.0356(12) 0.0297(12) -0.0027(10) 0.0100(9) 0.0041(9)
C32B 0.0315(11) 0.0262(11) 0.0318(12) -0.0049(9) 0.0118(10) 0.0003(9)
N5B 0.0183(8) 0.0312(10) 0.0282(10) 0.0019(8) 0.0040(7) 0.0042(7)
N6B 0.0231(9) 0.0259(9) 0.0284(10) 0.0017(7) 0.0097(7) 0.0090(7)
N7B 0.0240(9) 0.0191(8) 0.0304(10) -0.0021(7) 0.0095(7) 0.0053(7)
N8B 0.0279(9) 0.0222(9) 0.0312(10) -0.0051(8) 0.0106(8) 0.0011(7)
O3B 0.0175(7) 0.0351(8) 0.0272(8) 0.0005(6) 0.0052(6) 0.0075(6)
O4B 0.0323(8) 0.0200(7) 0.0337(9) -0.0063(6) 0.0073(7) 0.0035(6)
K1 0.01616(19) 0.0285(2) 0.0194(2) 0.00286(17) 0.00475(16) 0.00370(16)
K2 0.0246(2) 0.0219(2) 0.0228(2) -0.00272(17) 0.01113(17) -0.00100(16)
K3 0.01604(18) 0.0254(2) 0.01380(19) -0.00009(15) 0.00644(15) -0.00282(15)
K4 0.01532(18) 0.0193(2) 0.0234(2) -0.00238(16) 0.00353(16) 0.00075(15)
C1S 0.0483(16) 0.0238(12) 0.0682(19) -0.0005(12) 0.0259(14) 0.0003(11)
C2S 0.0239(11) 0.0441(14) 0.0545(17) -0.0181(12) 0.0139(11) -0.0054(10)
N1S 0.0220(8) 0.0235(9) 0.0270(9) -0.0021(7) 0.0077(7) -0.0007(7)
C3S 0.0254(10) 0.0343(12) 0.0217(11) -0.0003(9) 0.0087(8) 0.0023(9)
O1S 0.0394(9) 0.0312(9) 0.0323(9) 0.0051(7) 0.0163(7) 0.0108(7)
C4S 0.0512(17) 0.0575(19) 0.0602(19) -0.0192(15) 0.0266(15) -0.0099(14)
C5S 0.0483(17) 0.086(2) 0.0555(19) -0.0176(17) 0.0334(15) -0.0319(16)
N2S 0.0392(12) 0.0580(14) 0.0385(12) -0.0182(10) 0.0237(10) -0.0223(10)
C6S 0.0377(14) 0.079(2) 0.0256(13) -0.0131(13) 0.0123(11) -0.0192(13)
O2S 0.0297(9) 0.0792(14) 0.0324(10) -0.0036(9) 0.0157(8) -0.0146(9)
C7S 0.0341(12) 0.0336(12) 0.0326(12) 0.0031(10) 0.0171(10) 0.0018(9)
C8S 0.0291(12) 0.0481(15) 0.0519(17) -0.0074(12) 0.0164(12) -0.0083(11)
N3S 0.0253(9) 0.0284(10) 0.0351(11) 0.0000(8) 0.0134(8) 0.0000(7)
C9S 0.0361(12) 0.0261(11) 0.0377(13) 0.0046(10) 0.0170(10) 0.0032(9)
O3S 0.0540(11) 0.0371(9) 0.0447(11) 0.0102(8) 0.0289(9) 0.0001(8)
C10S 0.0446(15) 0.0506(16) 0.0611(19) -0.0167(14) 0.0307(14) -0.0114(13)
C11S 0.0297(12) 0.0501(15) 0.0350(13) -0.0047(11) 0.0152(10) -0.0062(10)
N4S 0.0264(9) 0.0345(10) 0.0337(11) 0.0019(8) 0.0131(8) -0.0035(8)
C12S 0.0244(11) 0.0485(15) 0.0449(15) 0.0150(12) 0.0128(11) -0.0044(10)
O4S 0.0323(9) 0.0742(14) 0.0369(10) 0.0087(10) 0.0055(8) -0.0211(9)
C13S 0.040(2) 0.115(4) 0.042(2) 0.014(2) 0.0235(18) 0.029(2)
C14S 0.081(3) 0.042(2) 0.045(2) -0.0016(18) 0.038(2) 0.006(2)
N5S 0.0410(16) 0.0490(16) 0.0280(15) 0.0031(12) 0.0174(12) 0.0133(12)
C15S 0.0360(16) 0.0362(16) 0.0221(15) 0.0012(12) 0.0105(12) 0.0027(13)
O5S 0.0287(8) 0.0427(9) 0.0279(8) -0.0017(7) 0.0061(7) 0.0111(7)
C13' 0.040(2) 0.115(4) 0.042(2) 0.014(2) 0.0235(18) 0.029(2)
C14' 0.080(12) 0.049(10) 0.076(12) -0.004(10) 0.021(10) -0.006(10)
N5' 0.0410(16) 0.0490(16) 0.0280(15) 0.0031(12) 0.0174(12) 0.0133(12)
C15' 0.040(4) 0.052(5) 0.022(4) 0.005(4) 0.009(4) 0.012(4)
O5' 0.0287(8) 0.0427(9) 0.0279(8) -0.0017(7) 0.0061(7) 0.0111(7)
C16S 0.0372(13) 0.0522(15) 0.0287(12) -0.0009(11) 0.0188(10) -0.0126(11)
C17S 0.0232(11) 0.0486(14) 0.0221(11) 0.0033(10) 0.0046(9) -0.0085(10)
N6S 0.0207(8) 0.0256(9) 0.0206(9) 0.0011(7) 0.0093(7) -0.0019(7)
C18S 0.0228(10) 0.0250(10) 0.0215(10) -0.0028(8) 0.0065(8) -0.0012(8)
O6S 0.0207(7) 0.0349(8) 0.0269(8) -0.0019(6) 0.0095(6) -0.0056(6)
C19S 0.0529(17) 0.0251(13) 0.074(2) -0.0024(13) 0.0276(15) 0.0007(11)
C20S 0.0290(12) 0.0504(15) 0.0396(14) -0.0049(12) 0.0122(11) 0.0029(11)
N7S 0.0302(10) 0.0243(9) 0.0367(11) 0.0025(8) 0.0164(8) 0.0018(7)
C21S 0.0270(11) 0.0264(11) 0.0331(12) 0.0006(9) 0.0104(9) -0.0012(8)
O7S 0.0352(8) 0.0240(8) 0.0271(8) -0.0016(6) 0.0078(7) 0.0037(6)
C22S 0.0364(13) 0.0473(15) 0.0276(12) -0.0074(10) 0.0128(10) -0.0047(11)
C23S 0.0347(13) 0.0452(14) 0.0372(14) 0.0057(11) 0.0147(11) -0.0011(11)
N8S 0.0239(9) 0.0396(11) 0.0238(9) -0.0014(8) 0.0093(7) -0.0007(8)
C24S 0.0307(12) 0.0453(15) 0.0299(12) -0.0044(11) 0.0128(10) 0.0061(10)
O8S 0.0466(11) 0.0371(10) 0.0481(11) 0.0022(8) 0.0202(9) 0.0046(8)

loop_
_atom_type_symbol
_atom_type_description
_atom_type_scat_dispersion_real
_atom_type_scat_dispersion_imag
_atom_type_scat_source
C C 0.0033 0.0016 'International Tables Vol C Tables 4.2.6.8 and 6.1.1.4'
H H 0.0000 0.0000 'International Tables Vol C Tables 4.2.6.8 and 6.1.1.4'
Cu Cu 0.3201 1.2651 'International Tables Vol C Tables 4.2.6.8 and 6.1.1.4'
K K 0.2009 0.2494 'International Tables Vol C Tables 4.2.6.8 and 6.1.1.4'
N N 0.0061 0.0033 'International Tables Vol C Tables 4.2.6.8 and 6.1.1.4'
O O 0.0106 0.0060 'International Tables Vol C Tables 4.2.6.8 and 6.1.1.4'

loop_
_geom_angle_atom_site_label_1
_geom_angle_atom_site_label_2
_geom_angle_atom_site_label_3
_geom_angle
_geom_angle_site_symmetry_1
_geom_angle_site_symmetry_3
N6A Cu1 N2A 151.10(7) . .
N6A Cu1 N3A 102.93(6) . .
N2A Cu1 N3A 85.36(6) . .
N6A Cu1 N7A 85.02(6) . .
N2A Cu1 N7A 102.99(6) . .
N3A Cu1 N7A 147.32(7) . .
N6A Cu1 H8A 141.3(4) . .
N2A Cu1 H8A 58.7(5) . .
N3A Cu1 H8A 104.0(5) . .
N7A Cu1 H8A 57.7(4) . .
N6A Cu1 H5A1 57.3(4) . .
N2A Cu1 H5A1 108.5(5) . .
N3A Cu1 H5A1 57.4(4) . .
N7A Cu1 H5A1 142.1(4) . .
H8A Cu1 H5A1 159.9(6) . .
N6A Cu1 H4A1 54.9(4) . .
N2A Cu1 H4A1 142.8(4) . .
N3A Cu1 H4A1 57.7(4) . .
N7A Cu1 H4A1 106.5(5) . .
H8A Cu1 H4A1 122.2(7) . .
H5A1 Cu1 H4A1 57.0(7) . .
N6A Cu1 H1A1 111.5(5) . .
N2A Cu1 H1A1 57.8(4) . .
N3A Cu1 H1A1 142.9(4) . .
N7A Cu1 H1A1 52.4(4) . .
H8A Cu1 H1A1 55.4(7) . .
H5A1 Cu1 H1A1 134.0(7) . .
H4A1 Cu1 H1A1 158.1(6) . .
C2A C1A C6A 120.9(2) . .
C2A C1A H1A 119.6 . .
C6A C1A H1A 119.6 . .
C3A C2A C1A 120.3(2) . .
C3A C2A H2A 119.8 . .
C1A C2A H2A 119.8 . .
C4A C3A C2A 118.9(2) . .
C4A C3A H3A 120.5 . .
C2A C3A H3A 120.5 . .
C3A C4A C5A 121.7(2) . .
C3A C4A H4A 119.2 . .
C5A C4A H4A 119.2 . .
C4A C5A C6A 119.5(2) . .
C4A C5A H5A 120.2 . .
C6A C5A H5A 120.2 . .
C5A C6A C1A 118.68(18) . .
C5A C6A N1A 124.83(18) . .
C1A C6A N1A 116.48(17) . .
O1A C7A N2A 124.64(17) . .
O1A C7A N1A 120.91(17) . .
N2A C7A N1A 114.45(16) . .
O1A C7A K2 47.06(9) . .
N2A C7A K2 108.55(11) . .
N1A C7A K2 114.30(12) . .
N2A C8A C9A 109.04(15) . .
N2A C8A H8A1 109.9 . .
C9A C8A H8A1 109.9 . .
N2A C8A H8A2 109.9 . .
C9A C8A H8A2 109.9 . .
H8A1 C8A H8A2 108.3 . .
N3A C9A C8A 109.34(15) . .
N3A C9A H9A1 109.8 . .
C8A C9A H9A1 109.8 . .
N3A C9A H9A2 109.8 . .
C8A C9A H9A2 109.8 . .
H9A1 C9A H9A2 108.3 . .
O2A C10A N3A 125.38(17) . .
O2A C10A N4A 120.72(17) . .
N3A C10A N4A 113.90(16) . .
N4A C11A C12A 124.87(18) . .
N4A C11A C16A 116.89(17) . .
C12A C11A C16A 118.23(18) . .
C13A C12A C11A 119.92(19) . .
C13A C12A H12A 120.0 . .
C11A C12A H12A 120.0 . .
C14A C13A C12A 121.4(2) . .
C14A C13A H13A 119.3 . .
C12A C13A H13A 119.3 . .
C15A C14A C13A 118.8(2) . .
C15A C14A H14A 120.6 . .
C13A C14A H14A 120.6 . .
C16A C15A C14A 120.7(2) . .
C16A C15A H15A 119.7 . .
C14A C15A H15A 119.7 . .
C15A C16A C11A 120.9(2) . .
C15A C16A H16A 119.5 . .
C11A C16A H16A 119.5 . .
C7A N1A C6A 129.76(16) . .
C7A N1A H1A1 115.6(16) . .
C6A N1A H1A1 114.7(16) . .
C7A N2A C8A 114.73(15) . .
C7A N2A Cu1 127.61(12) . .
C8A N2A Cu1 110.49(11) . .
C10A N3A C9A 113.83(15) . .
C10A N3A Cu1 129.10(12) . .
C9A N3A Cu1 111.36(11) . .
C11A N4A C10A 129.35(16) . .
C11A N4A H4A1 116.3(16) . .
C10A N4A H4A1 114.2(16) . .
C7A O1A K1 149.21(12) . .
C7A O1A K2 113.02(12) . .
K1 O1A K2 88.33(4) . .
C10A O2A K2 146.96(13) . 3_676
C18A C17A C22A 120.32(19) . .
C18A C17A H17A 119.8 . .
C22A C17A H17A 119.8 . .
C19A C18A C17A 120.5(2) . .
C19A C18A H18A 119.7 . .
C17A C18A H18A 119.7 . .
C18A C19A C20A 119.27(19) . .
C18A C19A H19A 120.4 . .
C20A C19A H19A 120.4 . .
C21A C20A C19A 120.8(2) . .
C21A C20A H20A 119.6 . .
C19A C20A H20A 119.6 . .
C20A C21A C22A 119.87(19) . .
C20A C21A H21A 120.1 . .
C22A C21A H21A 120.1 . .
C21A C22A C17A 119.19(18) . .
C21A C22A N5A 121.58(17) . .
C17A C22A N5A 119.19(18) . .
O3A C23A N6A 125.93(17) . .
O3A C23A N5A 120.78(17) . .
N6A C23A N5A 113.29(15) . .
N6A C24A C25A 108.78(14) . .
N6A C24A H24A 109.9 . .
C25A C24A H24A 109.9 . .
N6A C24A H24B 109.9 . .
C25A C24A H24B 109.9 . .
H24A C24A H24B 108.3 . .
N7A C25A C24A 109.29(14) . .
N7A C25A H25A 109.8 . .
C24A C25A H25A 109.8 . .
N7A C25A H25B 109.8 . .
C24A C25A H25B 109.8 . .
H25A C25A H25B 108.3 . .
O4A C26A N7A 127.03(17) . .
O4A C26A N8A 120.74(17) . .
N7A C26A N8A 112.22(15) . .
C28A C27A C32A 118.53(17) . .
C28A C27A N8A 124.86(16) . .
C32A C27A N8A 116.61(16) . .
C29A C28A C27A 119.76(17) . .
C29A C28A H28A 120.1 . .
C27A C28A H28A 120.1 . .
C28A C29A C30A 121.36(19) . .
C28A C29A H29A 119.3 . .
C30A C29A H29A 119.3 . .
C31A C30A C29A 118.84(19) . .
C31A C30A H30A 120.6 . .
C29A C30A H30A 120.6 . .
C32A C31A C30A 120.44(18) . .
C32A C31A H31A 119.8 . .
C30A C31A H31A 119.8 . .
C31A C32A C27A 121.06(18) . .
C31A C32A H32A 119.5 . .
C27A C32A H32A 119.5 . .
C23A N5A C22A 123.19(16) . .
C23A N5A H5A1 110.6(16) . .
C22A N5A H5A1 115.7(16) . .
C23A N6A C24A 116.60(15) . .
C23A N6A Cu1 131.04(12) . .
C24A N6A Cu1 112.10(11) . .
C26A N7A C25A 117.96(15) . .
C26A N7A Cu1 128.18(12) . .
C25A N7A Cu1 111.08(11) . .
C26A N8A C27A 128.89(16) . .
C26A N8A H8A 113.1(16) . .
C27A N8A H8A 113.4(16) . .
C23A O3A K3 165.21(12) . .
C26A O4A K3 162.84(12) . 4_576
N2B Cu2 N6B 148.36(8) . .
N2B Cu2 N3B 85.32(7) . .
N6B Cu2 N3B 103.93(7) . .
N2B Cu2 N7B 103.81(7) . .
N6B Cu2 N7B 85.57(7) . .
N3B Cu2 N7B 145.80(7) . .
N2B Cu2 H4B1 143.6(5) . .
N6B Cu2 H4B1 61.5(5) . .
N3B Cu2 H4B1 61.4(5) . .
N7B Cu2 H4B1 97.3(5) . .
N2B Cu2 H1B1 61.4(5) . .
N6B Cu2 H1B1 101.7(5) . .
N3B Cu2 H1B1 146.0(5) . .
N7B Cu2 H1B1 57.8(5) . .
H4B1 Cu2 H1B1 152.4(7) . .
N2B Cu2 H5B1 108.5(5) . .
N6B Cu2 H5B1 59.7(5) . .
N3B Cu2 H5B1 52.1(5) . .
N7B Cu2 H5B1 144.9(5) . .
H4B1 Cu2 H5B1 63.6(8) . .
H1B1 Cu2 H5B1 129.4(8) . .
N2B Cu2 H8B 54.1(5) . .
N6B Cu2 H8B 143.7(5) . .
N3B Cu2 H8B 106.8(5) . .
N7B Cu2 H8B 58.1(5) . .
H4B1 Cu2 H8B 119.1(8) . .
H1B1 Cu2 H8B 60.4(8) . .
H5B1 Cu2 H8B 156.4(7) . .
C2B C1B C6B 121.1(2) . .
C2B C1B H1B 119.4 . .
C6B C1B H1B 119.4 . .
C3B C2B C1B 120.4(3) . .
C3B C2B H2B 119.8 . .
C1B C2B H2B 119.8 . .
C2B C3B C4B 118.9(2) . .
C2B C3B H3B 120.5 . .
C4B C3B H3B 120.5 . .
C3B C4B C5B 122.0(3) . .
C3B C4B H4B 119.0 . .
C5B C4B H4B 119.0 . .
C4B C5B C6B 118.8(2) . .
C4B C5B H5B 120.6 . .
C6B C5B H5B 120.6 . .
C1B C6B N1B 117.1(2) . .
C1B C6B C5B 118.7(2) . .
N1B C6B C5B 124.1(2) . .
O1B C7B N2B 127.26(19) . .
O1B C7B N1B 121.16(19) . .
N2B C7B N1B 111.57(17) . .
N2B C8B C9B 109.55(16) . .
N2B C8B H8B1 109.8 . .
C9B C8B H8B1 109.8 . .
N2B C8B H8B2 109.8 . .
C9B C8B H8B2 109.8 . .
H8B1 C8B H8B2 108.2 . .
N3B C9B C8B 109.90(16) . .
N3B C9B H9B1 109.7 . .
C8B C9B H9B1 109.7 . .
N3B C9B H9B2 109.7 . .
C8B C9B H9B2 109.7 . .
H9B1 C9B H9B2 108.2 . .
O2B C10B N3B 127.72(19) . .
O2B C10B N4B 120.66(19) . .
N3B C10B N4B 111.61(17) . .
C12B C11B C16B 119.0(2) . .
C12B C11B N4B 124.3(2) . .
C16B C11B N4B 116.7(2) . .
C13B C12B C11B 119.8(3) . .
C13B C12B H12B 120.1 . .
C11B C12B H12B 120.1 . .
C14B C13B C12B 121.1(3) . .
C14B C13B H13B 119.4 . .
C12B C13B H13B 119.4 . .
C13B C14B C15B 119.8(2) . .
C13B C14B H14B 120.1 . .
C15B C14B H14B 120.1 . .
C14B C15B C16B 119.7(3) . .
C14B C15B H15B 120.1 . .
C16B C15B H15B 120.1 . .
C15B C16B C11B 120.5(2) . .
C15B C16B H16B 119.7 . .
C11B C16B H16B 119.7 . .
C6B N1B C7B 129.11(18) . .
C6B N1B H1B1 116.1(16) . .
C7B N1B H1B1 114.6(16) . .
C7B N2B C8B 119.64(17) . .
C7B N2B Cu2 125.71(14) . .
C8B N2B Cu2 112.78(13) . .
C10B N3B C9B 118.52(16) . .
C10B N3B Cu2 123.89(14) . .
C9B N3B Cu2 111.84(13) . .
C10B N4B C11B 129.58(19) . .
C10B N4B H4B1 115.0(17) . .
C11B N4B H4B1 115.4(17) . .
C7B O1B K3 159.73(15) . 4_576
C10B O2B K3 165.80(14) . .
C18B C17B C22B 121.50(19) . .
C18B C17B H17B 119.3 . .
C22B C17B H17B 119.3 . .
C17B C18B C19B 120.4(2) . .
C17B C18B H18B 119.8 . .
C19B C18B H18B 119.8 . .
C20B C19B C18B 118.6(2) . .
C20B C19B H19B 120.7 . .
C18B C19B H19B 120.7 . .
C19B C20B C21B 121.9(2) . .
C19B C20B H20B 119.1 . .
C21B C20B H20B 119.1 . .
C20B C21B C22B 119.8(2) . .
C20B C21B H21B 120.1 . .
C22B C21B H21B 120.1 . .
C17B C22B N5B 116.94(18) . .
C17B C22B C21B 117.8(2) . .
N5B C22B C21B 125.24(19) . .
O3B C23B N6B 125.19(19) . .
O3B C23B N5B 120.7(2) . .
N6B C23B N5B 114.05(17) . .
N6B C24B C25B 108.39(17) . .
N6B C24B H24C 110.0 . .
C25B C24B H24C 110.0 . .
N6B C24B H24D 110.0 . .
C25B C24B H24D 110.0 . .
H24C C24B H24D 108.4 . .
N7B C25B C24B 109.40(17) . .
N7B C25B H25C 109.8 . .
C24B C25B H25C 109.8 . .
N7B C25B H25D 109.8 . .
C24B C25B H25D 109.8 . .
H25C C25B H25D 108.2 . .
O4B C26B N7B 125.43(19) . .
O4B C26B N8B 121.25(19) . .
N7B C26B N8B 113.28(17) . .
C28B C27B N8B 124.9(2) . .
C28B C27B C32B 118.4(2) . .
N8B C27B C32B 116.63(19) . .
C27B C28B C29B 119.4(2) . .
C27B C28B H28B 120.3 . .
C29B C28B H28B 120.3 . .
C30B C29B C28B 121.8(2) . .
C30B C29B H29B 119.1 . .
C28B C29B H29B 119.1 . .
C31B C30B C29B 118.9(2) . .
C31B C30B H30B 120.5 . .
C29B C30B H30B 120.5 . .
C30B C31B C32B 120.4(2) . .
C30B C31B H31B 119.8 . .
C32B C31B H31B 119.8 . .
C31B C32B C27B 121.0(2) . .
C31B C32B H32B 119.5 . .
C27B C32B H32B 119.5 . .
C23B N5B C22B 127.68(18) . .
C23B N5B H5B1 114.8(16) . .
C22B N5B H5B1 114.0(15) . .
C23B N6B C24B 114.94(17) . .
C23B N6B Cu2 125.81(14) . .
C24B N6B Cu2 110.18(14) . .
C26B N7B C25B 114.28(17) . .
C26B N7B Cu2 124.94(14) . .
C25B N7B Cu2 109.89(13) . .
C26B N8B C27B 129.72(18) . .
C26B N8B H8B 113.6(16) . .
C27B N8B H8B 116.5(16) . .
C23B O3B K4 158.55(14) . 3_766
C26B O4B K4 159.36(14) . .
O1A K1 O5S 124.91(5) . 2_655
O1A K1 O7S 147.56(5) . 2_655
O5S K1 O7S 86.34(5) 2_655 2_655
O1A K1 O2S 83.84(5) . .
O5S K1 O2S 71.29(5) 2_655 .
O7S K1 O2S 118.11(6) 2_655 .
O1A K1 O1S 78.19(5) . .
O5S K1 O1S 134.74(5) 2_655 .
O7S K1 O1S 85.13(5) 2_655 .
O2S K1 O1S 74.04(5) . .
O1A K1 O6S 95.48(4) . 2_655
O5S K1 O6S 82.87(5) 2_655 2_655
O7S K1 O6S 78.58(5) 2_655 2_655
O2S K1 O6S 147.33(5) . 2_655
O1S K1 O6S 137.95(5) . 2_655
O1A K1 K4 143.09(3) . 2_655
O5S K1 K4 51.10(4) 2_655 2_655
O7S K1 K4 48.70(3) 2_655 2_655
O2S K1 K4 118.94(4) . 2_655
O1S K1 K4 133.52(4) . 2_655
O6S K1 K4 49.24(3) 2_655 2_655
O1A K1 K2 46.85(3) . .
O5S K1 K2 116.35(4) 2_655 .
O7S K1 K2 131.48(4) 2_655 .
O2S K1 K2 47.02(4) . .
O1S K1 K2 47.85(3) . .
O6S K1 K2 142.33(3) 2_655 .
K4 K1 K2 165.850(16) 2_655 .
O2A K2 O3S 95.52(5) 3_676 .
O2A K2 O1A 133.51(5) 3_676 .
O3S K2 O1A 127.81(5) . .
O2A K2 O2S 125.22(6) 3_676 .
O3S K2 O2S 80.60(6) . .
O1A K2 O2S 82.86(5) . .
O2A K2 O1S 76.60(5) 3_676 .
O3S K2 O1S 142.43(5) . .
O1A K2 O1S 77.05(4) . .
O2S K2 O1S 74.94(6) . .
O2A K2 C7A 121.00(5) 3_676 .
O3S K2 C7A 127.57(5) . .
O1A K2 C7A 19.92(4) . .
O2S K2 C7A 102.44(5) . .
O1S K2 C7A 85.84(5) . .
O2A K2 C6S 123.56(6) 3_676 .
O3S K2 C6S 62.24(6) . .
O1A K2 C6S 94.57(5) . .
O2S K2 C6S 18.37(6) . .
O1S K2 C6S 91.30(7) . .
C7A K2 C6S 112.53(6) . .
O2A K2 K1 124.92(4) 3_676 .
O3S K2 K1 125.88(5) . .
O1A K2 K1 44.83(3) . .
O2S K2 K1 47.85(4) . .
O1S K2 K1 48.32(4) . .
C7A K2 K1 63.55(3) . .
C6S K2 K1 65.41(4) . .
O3A K3 O1B 157.66(5) . 4_575
O3A K3 O2B 96.13(4) . .
O1B K3 O2B 89.60(5) 4_575 .
O3A K3 O4A 91.28(4) . 4_575
O1B K3 O4A 99.56(5) 4_575 4_575
O2B K3 O4A 135.96(5) . 4_575
O3B K4 O4B 109.26(5) 3_766 .
O3B K4 O7S 129.75(5) 3_766 .
O4B K4 O7S 80.07(5) . .
O3B K4 O4S 88.77(5) 3_766 .
O4B K4 O4S 82.48(6) . .
O7S K4 O4S 141.17(6) . .
O3B K4 O6S 131.45(5) 3_766 .
O4B K4 O6S 115.51(5) . .
O7S K4 O6S 77.18(5) . .
O4S K4 O6S 79.58(5) . .
O3B K4 O5S 69.10(5) 3_766 .
O4B K4 O5S 152.37(5) . .
O7S K4 O5S 80.95(5) . .
O4S K4 O5S 124.40(6) . .
O6S K4 O5S 79.27(5) . .
O3B K4 O5' 69.10(5) 3_766 .
O4B K4 O5' 152.37(5) . .
O7S K4 O5' 80.95(5) . .
O4S K4 O5' 124.40(6) . .
O6S K4 O5' 79.27(5) . .
O3B K4 C12S 90.66(6) 3_766 .
O4B K4 C12S 62.78(6) . .
O7S K4 C12S 133.28(6) . .
O4S K4 C12S 20.40(6) . .
O6S K4 C12S 93.47(5) . .
O5S K4 C12S 142.88(6) . .
O5' K4 C12S 142.88(6) . .
O3B K4 C15S 51.19(6) 3_766 .
O4B K4 C15S 141.03(7) . .
O7S K4 C15S 89.93(6) . .
O4S K4 C15S 124.13(7) . .
O6S K4 C15S 98.41(7) . .
O5S K4 C15S 19.76(6) . .
C12S K4 C15S 136.78(7) . .
O3B K4 K1 115.24(4) 3_766 2_645
O4B K4 K1 124.96(4) . 2_645
O7S K4 K1 46.78(3) . 2_645
O4S K4 K1 127.65(4) . 2_645
O6S K4 K1 49.20(3) . 2_645
O5S K4 K1 46.30(3) . 2_645
C12S K4 K1 142.55(4) . 2_645
C15S K4 K1 64.29(5) . 2_645
N1S C1S H1S1 109.5 . .
N1S C1S H1S2 109.5 . .
H1S1 C1S H1S2 109.5 . .
N1S C1S H1S3 109.5 . .
H1S1 C1S H1S3 109.5 . .
H1S2 C1S H1S3 109.5 . .
N1S C2S H2S1 109.5 . .
N1S C2S H2S2 109.5 . .
H2S1 C2S H2S2 109.5 . .
N1S C2S H2S3 109.5 . .
H2S1 C2S H2S3 109.5 . .
H2S2 C2S H2S3 109.5 . .
C3S N1S C1S 122.7(2) . .
C3S N1S C2S 119.77(19) . .
C1S N1S C2S 117.50(19) . .
O1S C3S N1S 126.0(2) . .
O1S C3S H3S 117.0 . .
N1S C3S H3S 117.0 . .
C3S O1S K2 135.32(14) . .
C3S O1S K1 137.26(14) . .
K2 O1S K1 83.83(5) . .
N2S C4S H4S1 109.5 . .
N2S C4S H4S2 109.5 . .
H4S1 C4S H4S2 109.5 . .
N2S C4S H4S3 109.5 . .
H4S1 C4S H4S3 109.5 . .
H4S2 C4S H4S3 109.5 . .
N2S C5S H5S1 109.5 . .
N2S C5S H5S2 109.5 . .
H5S1 C5S H5S2 109.5 . .
N2S C5S H5S3 109.5 . .
H5S1 C5S H5S3 109.5 . .
H5S2 C5S H5S3 109.5 . .
C6S N2S C5S 123.5(3) . .
C6S N2S C4S 120.9(2) . .
C5S N2S C4S 115.5(2) . .
O2S C6S N2S 125.9(3) . .
O2S C6S K2 43.50(13) . .
N2S C6S K2 145.8(2) . .
O2S C6S H6S 117.0 . .
N2S C6S H6S 117.0 . .
K2 C6S H6S 83.5 . .
C6S O2S K2 118.13(17) . .
C6S O2S K1 150.52(17) . .
K2 O2S K1 85.14(5) . .
N3S C7S H7S1 109.5 . .
N3S C7S H7S2 109.5 . .
H7S1 C7S H7S2 109.5 . .
N3S C7S H7S3 109.5 . .
H7S1 C7S H7S3 109.5 . .
H7S2 C7S H7S3 109.5 . .
N3S C8S H8S1 109.5 . .
N3S C8S H8S2 109.5 . .
H8S1 C8S H8S2 109.5 . .
N3S C8S H8S3 109.5 . .
H8S1 C8S H8S3 109.5 . .
H8S2 C8S H8S3 109.5 . .
C9S N3S C7S 121.9(2) . .
C9S N3S C8S 120.9(2) . .
C7S N3S C8S 117.2(2) . .
O3S C9S N3S 126.0(2) . .
O3S C9S H9S 117.0 . .
N3S C9S H9S 117.0 . .
C9S O3S K2 178.67(17) . .
N4S C10S H10A 109.5 . .
N4S C10S H10B 109.5 . .
H10A C10S H10B 109.5 . .
N4S C10S H10C 109.5 . .
H10A C10S H10C 109.5 . .
H10B C10S H10C 109.5 . .
N4S C11S H11A 109.5 . .
N4S C11S H11B 109.5 . .
H11A C11S H11B 109.5 . .
N4S C11S H11C 109.5 . .
H11A C11S H11C 109.5 . .
H11B C11S H11C 109.5 . .
C12S N4S C10S 121.2(2) . .
C12S N4S C11S 121.5(2) . .
C10S N4S C11S 116.6(2) . .
O4S C12S N4S 125.7(3) . .
O4S C12S K4 52.41(13) . .
N4S C12S K4 104.20(15) . .
O4S C12S H12S 117.2 . .
N4S C12S H12S 117.2 . .
K4 C12S H12S 113.5 . .
C12S O4S K4 107.19(16) . .
N5S C13S H13C 109.5 . .
N5S C13S H13D 109.5 . .
H13C C13S H13D 109.5 . .
N5S C13S H13E 109.5 . .
H13C C13S H13E 109.5 . .
H13D C13S H13E 109.5 . .
N5S C14S H14C 109.5 . .
N5S C14S H14D 109.5 . .
H14C C14S H14D 109.5 . .
N5S C14S H14E 109.5 . .
H14C C14S H14E 109.5 . .
H14D C14S H14E 109.5 . .
C15S N5S C13S 123.0(3) . .
C15S N5S C14S 119.2(3) . .
C13S N5S C14S 117.8(3) . .
O5S C15S N5S 127.2(3) . .
O5S C15S K4 52.53(15) . .
N5S C15S K4 148.72(15) . .
O5S C15S H15S 116.4 . .
N5S C15S H15S 116.4 . .
K4 C15S H15S 73.9 . .
C15S O5S K1 151.09(16) . 2_645
C15S O5S K4 107.70(18) . .
K1 O5S K4 82.60(4) 2_645 .
N5' C13' H13F 109.5 . .
N5' C13' H13G 109.5 . .
H13F C13' H13G 109.5 . .
N5' C13' H13H 109.5 . .
H13F C13' H13H 109.5 . .
H13G C13' H13H 109.5 . .
N5' C14' H14F 109.5 . .
N5' C14' H14G 109.5 . .
H14F C14' H14G 109.5 . .
N5' C14' H14H 109.5 . .
H14F C14' H14H 109.5 . .
H14G C14' H14H 109.5 . .
C15' N5' C13' 134.5(18) . .
C15' N5' C14' 111.4(16) . .
C13' N5' C14' 114.2(16) . .
O5' C15' N5' 140(2) . .
O5' C15' H15' 110.0 . .
N5' C15' H15' 110.0 . .
C15' O5' K4 122.4(9) . .
K1 O5' K4 82.60(4) 2_645 .
N6S C16S H16C 109.5 . .
N6S C16S H16D 109.5 . .
H16C C16S H16D 109.5 . .
N6S C16S H16E 109.5 . .
H16C C16S H16E 109.5 . .
H16D C16S H16E 109.5 . .
N6S C17S H17C 109.5 . .
N6S C17S H17D 109.5 . .
H17C C17S H17D 109.5 . .
N6S C17S H17E 109.5 . .
H17C C17S H17E 109.5 . .
H17D C17S H17E 109.5 . .
C18S N6S C17S 121.68(17) . .
C18S N6S C16S 121.87(18) . .
C17S N6S C16S 116.45(17) . .
O6S C18S N6S 125.58(19) . .
O6S C18S H18S 117.2 . .
N6S C18S H18S 117.2 . .
C18S O6S K1 158.94(13) . 2_645
C18S O6S K4 119.23(13) . .
K1 O6S K4 81.56(4) 2_645 .
N7S C19S H19C 109.5 . .
N7S C19S H19D 109.5 . .
H19C C19S H19D 109.5 . .
N7S C19S H19E 109.5 . .
H19C C19S H19E 109.5 . .
H19D C19S H19E 109.5 . .
N7S C20S H20C 109.5 . .
N7S C20S H20D 109.5 . .
H20C C20S H20D 109.5 . .
N7S C20S H20E 109.5 . .
H20C C20S H20E 109.5 . .
H20D C20S H20E 109.5 . .
C21S N7S C20S 121.3(2) . .
C21S N7S C19S 121.4(2) . .
C20S N7S C19S 117.2(2) . .
O7S C21S N7S 126.4(2) . .
O7S C21S H21S 116.8 . .
N7S C21S H21S 116.8 . .
C21S O7S K1 149.17(15) . 2_645
C21S O7S K4 125.74(14) . .
K1 O7S K4 84.52(4) 2_645 .
N8S C22S H22A 109.5 . .
N8S C22S H22B 109.5 . .
H22A C22S H22B 109.5 . .
N8S C22S H22C 109.5 . .
H22A C22S H22C 109.5 . .
H22B C22S H22C 109.5 . .
N8S C23S H23A 109.5 . .
N8S C23S H23B 109.5 . .
H23A C23S H23B 109.5 . .
N8S C23S H23C 109.5 . .
H23A C23S H23C 109.5 . .
H23B C23S H23C 109.5 . .
C24S N8S C23S 122.1(2) . .
C24S N8S C22S 120.4(2) . .
C23S N8S C22S 117.5(2) . .
O8S C24S N8S 126.4(2) . .
O8S C24S H24S 116.8 . .
N8S C24S H24S 116.8 . .

loop_
_geom_bond_atom_site_label_1
_geom_bond_atom_site_label_2
_geom_bond_distance
_geom_bond_site_symmetry_2
Cu1 N6A 1.9507(15) .
Cu1 N2A 1.9604(15) .
Cu1 N3A 1.9693(15) .
Cu1 N7A 1.9817(15) .
Cu1 H8A 2.62(2) .
Cu1 H5A1 2.67(2) .
Cu1 H4A1 2.68(2) .
Cu1 H1A1 2.70(2) .
C1A C2A 1.384(3) .
C1A C6A 1.396(3) .
C1A H1A 0.9500 .
C2A C3A 1.381(3) .
C2A H2A 0.9500 .
C3A C4A 1.379(3) .
C3A H3A 0.9500 .
C4A C5A 1.387(3) .
C4A H4A 0.9500 .
C5A C6A 1.393(3) .
C5A H5A 0.9500 .
C6A N1A 1.398(2) .
C7A O1A 1.254(2) .
C7A N2A 1.345(2) .
C7A N1A 1.376(2) .
C7A K2 3.3859(18) .
C8A N2A 1.467(2) .
C8A C9A 1.513(3) .
C8A H8A1 0.9900 .
C8A H8A2 0.9900 .
C9A N3A 1.467(2) .
C9A H9A1 0.9900 .
C9A H9A2 0.9900 .
C10A O2A 1.240(2) .
C10A N3A 1.344(2) .
C10A N4A 1.393(2) .
C11A N4A 1.391(2) .
C11A C12A 1.395(3) .
C11A C16A 1.401(3) .
C12A C13A 1.388(3) .
C12A H12A 0.9500 .
C13A C14A 1.382(3) .
C13A H13A 0.9500 .
C14A C15A 1.381(3) .
C14A H14A 0.9500 .
C15A C16A 1.380(3) .
C15A H15A 0.9500 .
C16A H16A 0.9500 .
N1A H1A1 0.832(19) .
N4A H4A1 0.843(19) .
O1A K1 2.6024(14) .
O1A K2 2.6931(14) .
O2A K2 2.5671(14) 3_676
C17A C18A 1.385(3) .
C17A C22A 1.397(3) .
C17A H17A 0.9500 .
C18A C19A 1.382(3) .
C18A H18A 0.9500 .
C19A C20A 1.388(3) .
C19A H19A 0.9500 .
C20A C21A 1.387(3) .
C20A H20A 0.9500 .
C21A C22A 1.392(3) .
C21A H21A 0.9500 .
C22A N5A 1.405(2) .
C23A O3A 1.244(2) .
C23A N6A 1.343(2) .
C23A N5A 1.404(2) .
C24A N6A 1.462(2) .
C24A C25A 1.524(3) .
C24A H24A 0.9900 .
C24A H24B 0.9900 .
C25A N7A 1.464(2) .
C25A H25A 0.9900 .
C25A H25B 0.9900 .
C26A O4A 1.247(2) .
C26A N7A 1.341(2) .
C26A N8A 1.399(2) .
C27A C28A 1.396(3) .
C27A C32A 1.400(3) .
C27A N8A 1.403(2) .
C28A C29A 1.388(3) .
C28A H28A 0.9500 .
C29A C30A 1.390(3) .
C29A H29A 0.9500 .
C30A C31A 1.384(3) .
C30A H30A 0.9500 .
C31A C32A 1.381(3) .
C31A H31A 0.9500 .
C32A H32A 0.9500 .
N5A H5A1 0.822(19) .
N8A H8A 0.841(19) .
O3A K3 2.6143(13) .
O4A K3 2.6495(13) 4_576
Cu2 N2B 1.9340(16) .
Cu2 N6B 1.9519(17) .
Cu2 N3B 1.9673(17) .
Cu2 N7B 1.9779(17) .
Cu2 H4B1 2.48(2) .
Cu2 H1B1 2.52(2) .
Cu2 H5B1 2.63(2) .
Cu2 H8B 2.65(2) .
C1B C2B 1.375(3) .
C1B C6B 1.391(3) .
C1B H1B 0.9500 .
C2B C3B 1.374(4) .
C2B H2B 0.9500 .
C3B C4B 1.376(4) .
C3B H3B 0.9500 .
C4B C5B 1.387(3) .
C4B H4B 0.9500 .
C5B C6B 1.399(3) .
C5B H5B 0.9500 .
C6B N1B 1.393(3) .
C7B O1B 1.239(2) .
C7B N2B 1.340(3) .
C7B N1B 1.401(3) .
C8B N2B 1.456(2) .
C8B C9B 1.523(3) .
C8B H8B1 0.9900 .
C8B H8B2 0.9900 .
C9B N3B 1.457(2) .
C9B H9B1 0.9900 .
C9B H9B2 0.9900 .
C10B O2B 1.233(2) .
C10B N3B 1.350(3) .
C10B N4B 1.398(3) .
C11B C12B 1.387(3) .
C11B C16B 1.397(3) .
C11B N4B 1.399(3) .
C12B C13B 1.385(3) .
C12B H12B 0.9500 .
C13B C14B 1.374(4) .
C13B H13B 0.9500 .
C14B C15B 1.381(4) .
C14B H14B 0.9500 .
C15B C16B 1.389(3) .
C15B H15B 0.9500 .
C16B H16B 0.9500 .
N1B H1B1 0.91(2) .
N4B H4B1 0.89(2) .
O1B K3 2.6258(14) 4_576
O2B K3 2.6335(14) .
C17B C18B 1.383(3) .
C17B C22B 1.398(3) .
C17B H17B 0.9500 .
C18B C19B 1.384(3) .
C18B H18B 0.9500 .
C19B C20B 1.381(3) .
C19B H19B 0.9500 .
C20B C21B 1.388(3) .
C20B H20B 0.9500 .
C21B C22B 1.402(3) .
C21B H21B 0.9500 .
C22B N5B 1.398(3) .
C23B O3B 1.239(2) .
C23B N6B 1.342(3) .
C23B N5B 1.390(3) .
C24B N6B 1.460(3) .
C24B C25B 1.511(3) .
C24B H24C 0.9900 .
C24B H24D 0.9900 .
C25B N7B 1.453(3) .
C25B H25C 0.9900 .
C25B H25D 0.9900 .
C26B O4B 1.234(2) .
C26B N7B 1.348(3) .
C26B N8B 1.396(3) .
C27B C28B 1.386(3) .
C27B N8B 1.398(3) .
C27B C32B 1.403(3) .
C28B C29B 1.391(3) .
C28B H28B 0.9500 .
C29B C30B 1.378(3) .
C29B H29B 0.9500 .
C30B C31B 1.372(3) .
C30B H30B 0.9500 .
C31B C32B 1.379(3) .
C31B H31B 0.9500 .
C32B H32B 0.9500 .
N5B H5B1 0.92(2) .
N8B H8B 0.89(2) .
O3B K4 2.6080(14) 3_766
O4B K4 2.6233(15) .
K1 O5S 2.6646(16) 2_655
K1 O7S 2.6758(15) 2_655
K1 O2S 2.7455(18) .
K1 O1S 2.7721(17) .
K1 O6S 2.7972(16) 2_655
K1 K4 3.6552(6) 2_655
K1 K2 3.6900(6) .
K2 O3S 2.6202(17) .
K2 O2S 2.7091(18) .
K2 O1S 2.7517(16) .
K2 C6S 3.471(3) .
K4 O7S 2.7587(15) .
K4 O4S 2.7852(19) .
K4 O6S 2.7991(15) .
K4 O5S 2.8686(16) .
K4 O5' 2.8686(16) .
K4 C12S 3.358(3) .
K4 C15S 3.443(3) .
C1S N1S 1.446(3) .
C1S H1S1 0.9800 .
C1S H1S2 0.9800 .
C1S H1S3 0.9800 .
C2S N1S 1.450(3) .
C2S H2S1 0.9800 .
C2S H2S2 0.9800 .
C2S H2S3 0.9800 .
N1S C3S 1.320(3) .
C3S O1S 1.222(3) .
C3S H3S 0.9500 .
C4S N2S 1.474(4) .
C4S H4S1 0.9800 .
C4S H4S2 0.9800 .
C4S H4S3 0.9800 .
C5S N2S 1.442(3) .
C5S H5S1 0.9800 .
C5S H5S2 0.9800 .
C5S H5S3 0.9800 .
N2S C6S 1.295(4) .
C6S O2S 1.240(3) .
C6S H6S 0.9500 .
C7S N3S 1.453(3) .
C7S H7S1 0.9800 .
C7S H7S2 0.9800 .
C7S H7S3 0.9800 .
C8S N3S 1.458(3) .
C8S H8S1 0.9800 .
C8S H8S2 0.9800 .
C8S H8S3 0.9800 .
N3S C9S 1.326(3) .
C9S O3S 1.225(3) .
C9S H9S 0.9500 .
C10S N4S 1.445(3) .
C10S H10A 0.9800 .
C10S H10B 0.9800 .
C10S H10C 0.9800 .
C11S N4S 1.446(3) .
C11S H11A 0.9800 .
C11S H11B 0.9800 .
C11S H11C 0.9800 .
N4S C12S 1.331(3) .
C12S O4S 1.225(3) .
C12S H12S 0.9500 .
C13S N5S 1.430(4) .
C13S H13C 0.9800 .
C13S H13D 0.9800 .
C13S H13E 0.9800 .
C14S N5S 1.474(5) .
C14S H14C 0.9800 .
C14S H14D 0.9800 .
C14S H14E 0.9800 .
N5S C15S 1.313(4) .
C15S O5S 1.222(4) .
C15S H15S 0.9500 .
C13' N5' 1.405(15) .
C13' H13F 0.9800 .
C13' H13G 0.9800 .
C13' H13H 0.9800 .
C14' N5' 1.530(16) .
C14' H14F 0.9800 .
C14' H14G 0.9800 .
C14' H14H 0.9800 .
N5' C15' 1.251(15) .
C15' O5' 1.192(14) .
C15' H15' 0.9500 .
C16S N6S 1.455(3) .
C16S H16C 0.9800 .
C16S H16D 0.9800 .
C16S H16E 0.9800 .
C17S N6S 1.447(3) .
C17S H17C 0.9800 .
C17S H17D 0.9800 .
C17S H17E 0.9800 .
N6S C18S 1.332(3) .
C18S O6S 1.234(3) .
C18S H18S 0.9500 .
C19S N7S 1.460(3) .
C19S H19C 0.9800 .
C19S H19D 0.9800 .
C19S H19E 0.9800 .
C20S N7S 1.450(3) .
C20S H20C 0.9800 .
C20S H20D 0.9800 .
C20S H20E 0.9800 .
N7S C21S 1.322(3) .
C21S O7S 1.227(3) .
C21S H21S 0.9500 .
C22S N8S 1.450(3) .
C22S H22A 0.9800 .
C22S H22B 0.9800 .
C22S H22C 0.9800 .
C23S N8S 1.449(3) .
C23S H23A 0.9800 .
C23S H23B 0.9800 .
C23S H23C 0.9800 .
N8S C24S 1.330(3) .
C24S O8S 1.221(3) .
C24S H24S 0.9500 .

loop_
_geom_hbond_atom_site_label_D
_geom_hbond_atom_site_label_H
_geom_hbond_atom_site_label_A
_geom_hbond_distance_DH
_geom_hbond_distance_HA
_geom_hbond_distance_DA
_geom_hbond_angle_DHA
_geom_hbond_publ_flag
N1A H1A1 N7A 0.832(19) 2.16(2) 2.965(2) 162(2) yes
N4A H4A1 N6A 0.843(19) 2.23(2) 3.032(2) 159(2) yes
N5A H5A1 N3A 0.822(19) 2.31(2) 3.086(2) 158(2) yes
N8A H8A N2A 0.841(19) 2.32(2) 3.122(2) 160(2) yes
N1B H1B1 N7B 0.91(2) 2.22(2) 3.089(3) 159(2) yes
N4B H4B1 N6B 0.89(2) 2.31(2) 3.132(3) 153(2) yes
N5B H5B1 N3B 0.92(2) 2.10(2) 2.988(2) 162(2) yes
N8B H8B N2B 0.89(2) 2.18(2) 3.044(3) 163(2) yes

loop_
_geom_torsion_atom_site_label_1
_geom_torsion_atom_site_label_2
_geom_torsion_atom_site_label_3
_geom_torsion_atom_site_label_4
_geom_torsion
_geom_torsion_site_symmetry_4
C6A C1A C2A C3A 0.4(4) .
C1A C2A C3A C4A -1.3(4) .
C2A C3A C4A C5A 0.5(4) .
C3A C4A C5A C6A 1.1(3) .
C4A C5A C6A C1A -1.9(3) .
C4A C5A C6A N1A 177.5(2) .
C2A C1A C6A C5A 1.2(3) .
C2A C1A C6A N1A -178.3(2) .
N2A C8A C9A N3A 41.4(2) .
N4A C11A C12A C13A 179.22(19) .
C16A C11A C12A C13A -1.6(3) .
C11A C12A C13A C14A 0.2(3) .
C12A C13A C14A C15A 1.0(4) .
C13A C14A C15A C16A -0.8(4) .
C14A C15A C16A C11A -0.6(4) .
N4A C11A C16A C15A -179.0(2) .
C12A C11A C16A C15A 1.8(3) .
O1A C7A N1A C6A 1.4(3) .
N2A C7A N1A C6A -179.49(19) .
K2 C7A N1A C6A 54.4(2) .
C5A C6A N1A C7A 1.0(3) .
C1A C6A N1A C7A -179.5(2) .
O1A C7A N2A C8A -9.3(3) .
N1A C7A N2A C8A 171.63(16) .
K2 C7A N2A C8A -59.38(17) .
O1A C7A N2A Cu1 -156.56(15) .
N1A C7A N2A Cu1 24.3(2) .
K2 C7A N2A Cu1 153.35(10) .
C9A C8A N2A C7A 171.92(16) .
C9A C8A N2A Cu1 -35.28(19) .
O2A C10A N3A C9A -9.2(3) .
N4A C10A N3A C9A 170.85(16) .
O2A C10A N3A Cu1 -159.95(15) .
N4A C10A N3A Cu1 20.2(2) .
C8A C9A N3A C10A 175.62(16) .
C8A C9A N3A Cu1 -28.44(19) .
C12A C11A N4A C10A -12.9(3) .
C16A C11A N4A C10A 167.93(19) .
O2A C10A N4A C11A 4.9(3) .
N3A C10A N4A C11A -175.17(18) .
N2A C7A O1A K1 47.2(3) .
N1A C7A O1A K1 -133.8(2) .
K2 C7A O1A K1 130.6(3) .
N2A C7A O1A K2 -83.4(2) .
N1A C7A O1A K2 95.63(18) .
N3A C10A O2A K2 107.5(2) 3_676
N4A C10A O2A K2 -72.6(3) 3_676
C22A C17A C18A C19A -0.7(3) .
C17A C18A C19A C20A 0.5(3) .
C18A C19A C20A C21A 0.8(3) .
C19A C20A C21A C22A -1.8(3) .
C20A C21A C22A C17A 1.5(3) .
C20A C21A C22A N5A 178.98(18) .
C18A C17A C22A C21A -0.2(3) .
C18A C17A C22A N5A -177.79(19) .
N6A C24A C25A N7A -40.6(2) .
C32A C27A C28A C29A -0.9(3) .
N8A C27A C28A C29A 178.66(18) .
C27A C28A C29A C30A 0.2(3) .
C28A C29A C30A C31A 0.4(3) .
C29A C30A C31A C32A -0.2(3) .
C30A C31A C32A C27A -0.6(3) .
C28A C27A C32A C31A 1.2(3) .
N8A C27A C32A C31A -178.46(17) .
O3A C23A N5A C22A -15.3(3) .
N6A C23A N5A C22A 164.62(17) .
C21A C22A N5A C23A 53.6(3) .
C17A C22A N5A C23A -128.9(2) .
O3A C23A N6A C24A 0.3(3) .
N5A C23A N6A C24A -179.65(15) .
O3A C23A N6A Cu1 173.86(13) .
N5A C23A N6A Cu1 -6.1(2) .
C25A C24A N6A C23A -152.88(16) .
C25A C24A N6A Cu1 32.32(17) .
O4A C26A N7A C25A 0.6(3) .
N8A C26A N7A C25A 179.61(15) .
O4A C26A N7A Cu1 -158.68(14) .
N8A C26A N7A Cu1 20.3(2) .
C24A C25A N7A C26A -132.15(17) .
C24A C25A N7A Cu1 30.50(17) .
O4A C26A N8A C27A -21.3(3) .
N7A C26A N8A C27A 159.60(17) .
C28A C27A N8A C26A 12.5(3) .
C32A C27A N8A C26A -167.93(18) .
N6A C23A O3A K3 -166.2(4) .
N5A C23A O3A K3 13.7(6) .
N7A C26A O4A K3 102.6(4) 4_576
N8A C26A O4A K3 -76.3(5) 4_576
C6B C1B C2B C3B -0.1(4) .
C1B C2B C3B C4B -0.9(4) .
C2B C3B C4B C5B 0.7(4) .
C3B C4B C5B C6B 0.6(4) .
C2B C1B C6B N1B 178.6(2) .
C2B C1B C6B C5B 1.4(4) .
C4B C5B C6B C1B -1.6(3) .
C4B C5B C6B N1B -178.6(2) .
N2B C8B C9B N3B 35.7(2) .
C16B C11B C12B C13B -1.7(3) .
N4B C11B C12B C13B 176.1(2) .
C11B C12B C13B C14B 0.4(4) .
C12B C13B C14B C15B 0.9(4) .
C13B C14B C15B C16B -0.7(4) .
C14B C15B C16B C11B -0.7(4) .
C12B C11B C16B C15B 1.9(3) .
N4B C11B C16B C15B -176.0(2) .
C1B C6B N1B C7B 166.7(2) .
C5B C6B N1B C7B -16.3(4) .
O1B C7B N1B C6B -11.2(4) .
N2B C7B N1B C6B 169.0(2) .
O1B C7B N2B C8B 0.6(3) .
N1B C7B N2B C8B -179.63(18) .
O1B C7B N2B Cu2 163.90(17) .
N1B C7B N2B Cu2 -16.3(3) .
C9B C8B N2B C7B 136.43(19) .
C9B C8B N2B Cu2 -28.9(2) .
O2B C10B N3B C9B 3.2(3) .
N4B C10B N3B C9B -176.02(18) .
O2B C10B N3B Cu2 154.21(18) .
N4B C10B N3B Cu2 -25.0(2) .
C8B C9B N3B C10B 127.8(2) .
C8B C9B N3B Cu2 -26.6(2) .
O2B C10B N4B C11B 0.4(4) .
N3B C10B N4B C11B 179.7(2) .
C12B C11B N4B C10B 20.5(4) .
C16B C11B N4B C10B -161.7(2) .
N2B C7B O1B K3 110.5(4) 4_576
N1B C7B O1B K3 -69.3(5) 4_576
N3B C10B O2B K3 -93.5(6) .
N4B C10B O2B K3 85.6(6) .
C22B C17B C18B C19B 0.0(3) .
C17B C18B C19B C20B -0.4(3) .
C18B C19B C20B C21B 0.4(4) .
C19B C20B C21B C22B 0.1(4) .
C18B C17B C22B N5B -179.7(2) .
C18B C17B C22B C21B 0.5(3) .
C20B C21B C22B C17B -0.6(3) .
C20B C21B C22B N5B 179.7(2) .
N6B C24B C25B N7B -44.8(2) .
N8B C27B C28B C29B 178.7(2) .
C32B C27B C28B C29B -0.1(3) .
C27B C28B C29B C30B 1.4(4) .
C28B C29B C30B C31B -1.0(4) .
C29B C30B C31B C32B -0.7(4) .
C30B C31B C32B C27B 2.1(4) .
C28B C27B C32B C31B -1.6(3) .
N8B C27B C32B C31B 179.5(2) .
O3B C23B N5B C22B -22.1(3) .
N6B C23B N5B C22B 159.8(2) .
C17B C22B N5B C23B -161.2(2) .
C21B C22B N5B C23B 18.6(4) .
O3B C23B N6B C24B 8.2(3) .
N5B C23B N6B C24B -173.67(18) .
O3B C23B N6B Cu2 151.81(17) .
N5B C23B N6B Cu2 -30.1(3) .
C25B C24B N6B C23B -174.81(18) .
C25B C24B N6B Cu2 36.1(2) .
O4B C26B N7B C25B 8.3(3) .
N8B C26B N7B C25B -173.88(18) .
O4B C26B N7B Cu2 148.67(18) .
N8B C26B N7B Cu2 -33.5(3) .
C24B C25B N7B C26B 178.44(18) .
C24B C25B N7B Cu2 32.2(2) .
O4B C26B N8B C27B -7.7(4) .
N7B C26B N8B C27B 174.4(2) .
C28B C27B N8B C26B 11.6(4) .
C32B C27B N8B C26B -169.6(2) .
N6B C23B O3B K4 45.1(5) 3_766
N5B C23B O3B K4 -132.9(3) 3_766
N7B C26B O4B K4 -97.4(4) .
N8B C26B O4B K4 84.9(5) .
C1S N1S C3S O1S -177.9(2) .
C2S N1S C3S O1S 3.5(3) .
N1S C3S O1S K2 -95.3(3) .
N1S C3S O1S K1 55.0(3) .
C5S N2S C6S O2S -174.9(3) .
C4S N2S C6S O2S 0.0(4) .
C5S N2S C6S K2 -116.8(3) .
C4S N2S C6S K2 58.2(4) .
N2S C6S O2S K2 136.1(2) .
N2S C6S O2S K1 -85.2(5) .
K2 C6S O2S K1 138.6(5) .
C7S N3S C9S O3S -177.7(2) .
C8S N3S C9S O3S -1.4(4) .
C10S N4S C12S O4S 173.7(3) .
C11S N4S C12S O4S 4.1(4) .
C10S N4S C12S K4 120.1(2) .
C11S N4S C12S K4 -49.5(2) .
N4S C12S O4S K4 -80.1(3) .
C13S N5S C15S O5S -177.57(18) .
C14S N5S C15S O5S 3.3(3) .
C13S N5S C15S K4 -100.4(4) .
C14S N5S C15S K4 80.5(4) .
N5S C15S O5S K1 -112.3(4) 2_645
K4 C15S O5S K1 107.4(4) 2_645
N5S C15S O5S K4 140.4(2) .
C13' N5' C15' O5' -179.6(3) .
C14' N5' C15' O5' 0.5(4) .
N5' C15' O5' K1 -68(2) 2_645
N5' C15' O5' K4 143.3(10) .
C17S N6S C18S O6S 0.8(3) .
C16S N6S C18S O6S -179.2(2) .
N6S C18S O6S K1 12.4(5) 2_645
N6S C18S O6S K4 -177.50(16) .
C20S N7S C21S O7S 1.9(4) .
C19S N7S C21S O7S 179.6(2) .
N7S C21S O7S K1 42.4(4) 2_645
N7S C21S O7S K4 -125.0(2) .
C23S N8S C24S O8S 179.0(2) .
C22S N8S C24S O8S 0.1(4) .
